data_7105441
loop_
_publ_author_name
'Nocton, Gr\'egory'
'P\'ecaut, Jacques'
'Filinchuk, Yaroslav'
'Mazzanti, Marinella'

_publ_section_title
;
 Ligand assisted cleavage of uranium oxo-clusters.
;
_journal_issue 16
_journal_name_full 'Chemical communications (Cambridge, England)'
_journal_page_first 2757
_journal_page_last 2759
_journal_paper_doi 10.1039/b926580e
_journal_volume 46
_journal_year 2010
_chemical_formula_sum 'C191.5 H151.5 N1.5 O32 U6'
_chemical_formula_weight 4413.82
_chemical_name_systematic
;
?
;
_space_group_IT_number 2
_symmetry_cell_setting triclinic
_symmetry_space_group_name_Hall '-P 1'
_symmetry_space_group_name_H-M 'P -1'
_atom_sites_solution_hydrogens geom
_atom_sites_solution_primary direct
_atom_sites_solution_secondary difmap
_audit_creation_method SHELXL-97
_cell_angle_alpha 74.677(2)
_cell_angle_beta 77.944(2)
_cell_angle_gamma 63.905(2)
_cell_formula_units_Z 2
_cell_length_a 18.707(2)
_cell_length_b 19.412(2)
_cell_length_c 26.547(3)
_cell_measurement_temperature 223(2)
_cell_volume 8302.0(16)
_computing_cell_refinement 'Bruker SMART'
_computing_data_collection 'Bruker SMART'
_computing_data_reduction 'Bruker SAINT'
_computing_molecular_graphics 'Bruker SHELXTL'
_computing_publication_material 'Bruker SHELXTL'
_computing_structure_refinement 'SHELXL-97 (Sheldrick, 1997)'
_computing_structure_solution 'SHELXS-97 (Sheldrick, 1990)'
_diffrn_ambient_temperature 223(2)
_diffrn_measured_fraction_theta_full 0.959
_diffrn_measured_fraction_theta_max 0.959
_diffrn_measurement_device_type 'CCD area detector'
_diffrn_measurement_method 'phi and omega scans'
_diffrn_radiation_monochromator graphite
_diffrn_radiation_source 'fine-focus sealed tube'
_diffrn_radiation_type MoK\a
_diffrn_radiation_wavelength 0.71073
_diffrn_reflns_av_R_equivalents 0.0364
_diffrn_reflns_av_sigmaI/netI 0.0838
_diffrn_reflns_limit_h_max 14
_diffrn_reflns_limit_h_min -20
_diffrn_reflns_limit_k_max 17
_diffrn_reflns_limit_k_min -21
_diffrn_reflns_limit_l_max 29
_diffrn_reflns_limit_l_min -29
_diffrn_reflns_number 34061
_diffrn_reflns_theta_full 23.28
_diffrn_reflns_theta_max 23.28
_diffrn_reflns_theta_min 1.33
_exptl_absorpt_coefficient_mu 5.906
_exptl_absorpt_correction_T_max 0.228
_exptl_absorpt_correction_T_min 0.118
_exptl_absorpt_correction_type multi-scan
_exptl_crystal_colour black
_exptl_crystal_density_diffrn 1.766
_exptl_crystal_density_meas 0
_exptl_crystal_density_method 'not measured'
_exptl_crystal_F_000 4238
_exptl_crystal_size_max 0.40
_exptl_crystal_size_mid 0.40
_exptl_crystal_size_min 0.25
_refine_diff_density_max 5.458
_refine_diff_density_min -2.637
_refine_diff_density_rms 0.237
_refine_ls_extinction_method none
_refine_ls_goodness_of_fit_ref 1.054
_refine_ls_hydrogen_treatment constr
_refine_ls_matrix_type fullcycle
_refine_ls_number_parameters 2079
_refine_ls_number_reflns 22976
_refine_ls_number_restraints 0
_refine_ls_restrained_S_all 1.054
_refine_ls_R_factor_all 0.1305
_refine_ls_R_factor_gt 0.0592
_refine_ls_shift/su_max 0.049
_refine_ls_shift/su_mean 0.001
_refine_ls_structure_factor_coef Fsqd
_refine_ls_weighting_details 'calc w=1/[\s^2^(Fo^2^)+(0.0000P)^2^+317.2884P] where P=(Fo^2^+2Fc^2^)/3'
_refine_ls_weighting_scheme calc
_refine_ls_wR_factor_gt 0.1162
_refine_ls_wR_factor_ref 0.1557
_reflns_number_gt 13396
_reflns_number_total 22976
_reflns_threshold_expression >2sigma(I)
_cod_data_source_file b926580e.txt
_cod_data_source_block struc
_cod_depositor_comments
;
The following automatic conversions were performed:
'_symmetry_cell_setting' value 'Triclinic' changed to 'triclinic'
according to '/home/saulius/struct/CIF-dictionaries/cif_core.dic'
dictionary named 'cif_core.dic' version 2.4.1 from 2010-06-29.

Automatic conversion script
Id: cif_fix_enum 1527 2010-12-29 10:47:43Z saulius 
;
_cod_original_cell_volume 8301.7(15)
_cod_original_sg_symbol_H-M P-1
_cod_original_formula_sum 'C191.50 H151.50 N1.50 O32 U6'
_cod_database_code 7105441

loop_
_symmetry_equiv_pos_as_xyz
'x, y, z'
'-x, -y, -z'

loop_
_atom_site_label
_atom_site_type_symbol
_atom_site_fract_x
_atom_site_fract_y
_atom_site_fract_z
_atom_site_U_iso_or_equiv
_atom_site_adp_type
_atom_site_occupancy
_atom_site_symmetry_multiplicity
_atom_site_calc_flag
_atom_site_refinement_flags
_atom_site_disorder_assembly
_atom_site_disorder_group
U1 U 0.16796(4) 0.15259(4) 0.30420(3) 0.02751(18) Uani 1 1 d . . .
U2 U 0.34780(4) 0.18268(4) 0.32545(3) 0.02790(18) Uani 1 1 d . . .
U3 U 0.32927(4) 0.33279(4) 0.19652(3) 0.02652(18) Uani 1 1 d . . .
U4 U 0.14759(4) 0.30393(4) 0.17548(3) 0.02702(18) Uani 1 1 d . . .
U5 U 0.14806(4) 0.35935(4) 0.30256(3) 0.02851(18) Uani 1 1 d . . .
U6 U 0.34764(4) 0.12646(4) 0.19772(3) 0.02617(18) Uani 1 1 d . . .
O1 O 0.2000(7) 0.3533(6) 0.2193(4) 0.030(3) Uani 1 1 d . . .
O2 O 0.0951(7) 0.2909(6) 0.2667(4) 0.030(3) Uani 1 1 d . . .
H2A H 0.0361 0.3095 0.2728 0.037 Uiso 1 1 calc R . .
O3 O 0.2143(7) 0.2279(6) 0.3258(5) 0.032(3) Uani 1 1 d . . .
O4 O 0.2908(7) 0.3225(6) 0.2916(4) 0.029(3) Uani 1 1 d . . .
H4A H 0.3076 0.3527 0.3078 0.035 Uiso 1 1 calc R . .
O5 O 0.2939(7) 0.2618(6) 0.1494(4) 0.029(3) Uani 1 1 d . . .
H5A H 0.3103 0.2690 0.1111 0.035 Uiso 1 1 calc R . .
O6 O 0.2141(7) 0.1819(6) 0.2213(4) 0.032(3) Uani 1 1 d . . .
O7 O 0.3150(7) 0.0957(6) 0.2917(4) 0.032(3) Uani 1 1 d . . .
H7A H 0.3408 0.0396 0.3079 0.039 Uiso 1 1 calc R . .
O8 O 0.3647(8) 0.2080(6) 0.2365(4) 0.031(3) Uani 1 1 d . . .
O11 O 0.1256(8) 0.1341(6) 0.3940(5) 0.041(4) Uani 1 1 d . . .
O12 O 0.2336(7) 0.0170(6) 0.3481(5) 0.039(3) Uani 1 1 d . . .
C1 C 0.0296(16) 0.1888(12) 0.4794(9) 0.077(9) Uani 1 1 d . . .
H1 H 0.0430 0.2242 0.4517 0.092 Uiso 1 1 calc R . .
C2 C -0.0224(19) 0.2150(15) 0.5209(11) 0.105(12) Uani 1 1 d . . .
H2 H -0.0400 0.2676 0.5230 0.126 Uiso 1 1 calc R . .
C3 C -0.0500(18) 0.1693(14) 0.5590(11) 0.100(12) Uani 1 1 d . . .
H3 H -0.0886 0.1901 0.5862 0.120 Uiso 1 1 calc R . .
C4 C -0.0212(14) 0.0925(14) 0.5575(9) 0.067(7) Uani 1 1 d . . .
H4 H -0.0399 0.0596 0.5841 0.080 Uiso 1 1 calc R . .
C5 C 0.0357(14) 0.0611(12) 0.5172(8) 0.057(6) Uani 1 1 d . . .
H5 H 0.0553 0.0076 0.5165 0.069 Uiso 1 1 calc R . .
C6 C 0.0629(13) 0.1105(11) 0.4779(8) 0.050(6) Uani 1 1 d . . .
C7 C 0.1213(12) 0.0813(12) 0.4314(8) 0.043(5) Uani 1 1 d . . .
C8 C 0.1740(11) 0.0002(10) 0.4337(7) 0.035(5) Uiso 1 1 d . . .
H8 H 0.1752 -0.0355 0.4656 0.042 Uiso 1 1 calc R . .
C9 C 0.2220(13) -0.0258(11) 0.3909(7) 0.044(5) Uani 1 1 d . . .
C10 C 0.2734(12) -0.1126(10) 0.3968(8) 0.042(5) Uani 1 1 d . . .
C11 C 0.2531(16) -0.1680(11) 0.4347(8) 0.064(7) Uani 1 1 d . . .
H11 H 0.2077 -0.1525 0.4592 0.077 Uiso 1 1 calc R . .
C12 C 0.3012(19) -0.2461(12) 0.4354(9) 0.078(9) Uani 1 1 d . . .
H12 H 0.2889 -0.2843 0.4610 0.093 Uiso 1 1 calc R . .
C13 C 0.3676(17) -0.2690(13) 0.3987(10) 0.075(8) Uani 1 1 d . . .
H13 H 0.3996 -0.3226 0.3998 0.090 Uiso 1 1 calc R . .
C14 C 0.3869(15) -0.2153(13) 0.3614(10) 0.068(7) Uani 1 1 d . . .
H14 H 0.4318 -0.2310 0.3365 0.081 Uiso 1 1 calc R . .
C15 C 0.3386(14) -0.1359(12) 0.3607(9) 0.058(6) Uani 1 1 d . . .
H15 H 0.3513 -0.0980 0.3350 0.070 Uiso 1 1 calc R . .
O13 O 0.1309(9) 0.0693(8) 0.2745(5) 0.050(4) Uani 1 1 d . . .
O14 O 0.0247(7) 0.1948(7) 0.3155(6) 0.046(4) Uani 1 1 d . . .
C16 C 0.0507(16) -0.0756(14) 0.2970(9) 0.070(8) Uani 1 1 d . . .
H16 H -0.0044 -0.0435 0.3010 0.084 Uiso 1 1 calc R . .
C17 C 0.077(2) -0.1527(16) 0.2941(10) 0.086(10) Uani 1 1 d . . .
H17 H 0.0393 -0.1728 0.2947 0.103 Uiso 1 1 calc R . .
C18 C 0.156(2) -0.2005(13) 0.2904(10) 0.080(9) Uani 1 1 d . . .
H18 H 0.1721 -0.2532 0.2888 0.096 Uiso 1 1 calc R . .
C19 C 0.2129(17) -0.1718(12) 0.2891(8) 0.067(8) Uani 1 1 d . . .
H19 H 0.2678 -0.2047 0.2883 0.081 Uiso 1 1 calc R . .
C20 C 0.1854(16) -0.0931(12) 0.2890(7) 0.057(6) Uani 1 1 d . . .
H20 H 0.2228 -0.0716 0.2853 0.068 Uiso 1 1 calc R . .
C21 C 0.1071(14) -0.0462(12) 0.2938(8) 0.051(6) Uani 1 1 d . . .
C22 C 0.0833(14) 0.0386(11) 0.2980(8) 0.049(6) Uani 1 1 d . . .
C23 C 0.0151(13) 0.0771(12) 0.3269(8) 0.048(5) Uani 1 1 d . . .
H23 H -0.0152 0.0482 0.3446 0.058 Uiso 1 1 calc R . .
C24 C -0.0162(12) 0.1547(11) 0.3340(8) 0.044(5) Uani 1 1 d . . .
C25 C -0.0943(12) 0.1910(13) 0.3643(9) 0.052(6) Uani 1 1 d . . .
C26 C -0.1435(13) 0.1539(14) 0.3897(9) 0.065(7) Uani 1 1 d . . .
H26 H -0.1281 0.1018 0.3872 0.078 Uiso 1 1 calc R . .
C27 C -0.2147(16) 0.1904(18) 0.4189(10) 0.082(9) Uani 1 1 d . . .
H27 H -0.2448 0.1620 0.4382 0.099 Uiso 1 1 calc R . .
C28 C -0.2410(17) 0.2672(18) 0.4197(11) 0.083(8) Uani 1 1 d . . .
H28 H -0.2904 0.2928 0.4384 0.099 Uiso 1 1 calc R . .
C29 C -0.1961(17) 0.3073(14) 0.3935(12) 0.092(10) Uani 1 1 d . . .
H29 H -0.2141 0.3606 0.3942 0.110 Uiso 1 1 calc R . .
C30 C -0.1241(16) 0.2695(14) 0.3659(11) 0.091(10) Uani 1 1 d . . .
H30 H -0.0940 0.2982 0.3474 0.109 Uiso 1 1 calc R . .
O31 O 0.3318(9) 0.1032(8) 0.4062(5) 0.050(4) Uani 1 1 d . . .
O32 O 0.3400(9) 0.2432(8) 0.3942(5) 0.054(4) Uani 1 1 d . . .
C31 C 0.3896(19) -0.0127(17) 0.5355(8) 0.099(11) Uani 1 1 d . . .
H31 H 0.3936 0.0230 0.5516 0.119 Uiso 1 1 calc R . .
C32 C 0.399(2) -0.0870(19) 0.5638(11) 0.108(12) Uani 1 1 d . . .
H32 H 0.4050 -0.0995 0.5998 0.130 Uiso 1 1 calc R . .
C33 C 0.4004(17) -0.1416(18) 0.5405(11) 0.084(9) Uani 1 1 d . . .
H33 H 0.4104 -0.1925 0.5598 0.101 Uiso 1 1 calc R . .
C34 C 0.3872(17) -0.1227(16) 0.4895(13) 0.091(9) Uani 1 1 d . . .
H34 H 0.3872 -0.1602 0.4732 0.109 Uiso 1 1 calc R . .
C35 C 0.3736(15) -0.0469(15) 0.4611(9) 0.071(7) Uani 1 1 d . . .
H35 H 0.3639 -0.0346 0.4258 0.085 Uiso 1 1 calc R . .
C36 C 0.3736(13) 0.0096(14) 0.4818(11) 0.063(7) Uani 1 1 d . . .
C37 C 0.3568(13) 0.0892(13) 0.4482(10) 0.060(7) Uani 1 1 d . . .
C38 C 0.3793(15) 0.1389(14) 0.4664(9) 0.067(7) Uani 1 1 d . . .
H38 H 0.4035 0.1204 0.4977 0.081 Uiso 1 1 calc R . .
C39 C 0.3658(13) 0.2150(14) 0.4384(8) 0.053(6) Uani 1 1 d . . .
C40 C 0.3940(13) 0.2623(14) 0.4598(10) 0.055(6) Uani 1 1 d . . .
C41 C 0.4095(16) 0.2477(17) 0.5108(11) 0.081(8) Uani 1 1 d . . .
H41 H 0.4002 0.2068 0.5352 0.097 Uiso 1 1 calc R . .
C42 C 0.4375(19) 0.290(2) 0.5265(13) 0.102(11) Uani 1 1 d . . .
H42 H 0.4482 0.2780 0.5616 0.122 Uiso 1 1 calc R . .
C43 C 0.450(2) 0.3492(19) 0.4939(16) 0.107(12) Uani 1 1 d . . .
H43 H 0.4694 0.3785 0.5063 0.129 Uiso 1 1 calc R . .
C44 C 0.4364(19) 0.3687(17) 0.4408(13) 0.098(10) Uani 1 1 d . . .
H44 H 0.4466 0.4096 0.4170 0.117 Uiso 1 1 calc R . .
C45 C 0.4064(15) 0.3237(16) 0.4255(11) 0.075(8) Uani 1 1 d . . .
H45 H 0.3944 0.3359 0.3907 0.090 Uiso 1 1 calc R . .
O33 O 0.4608(8) 0.0603(7) 0.3269(5) 0.046(3) Uani 1 1 d . . .
O34 O 0.4661(8) 0.2008(7) 0.3137(5) 0.045(3) Uani 1 1 d . . .
C46 C 0.6609(12) -0.0880(12) 0.3315(11) 0.070(8) Uani 1 1 d . . .
H46 H 0.6890 -0.0577 0.3304 0.084 Uiso 1 1 calc R . .
C47 C 0.7014(16) -0.1684(15) 0.3393(12) 0.086(9) Uani 1 1 d . . .
H47 H 0.7564 -0.1920 0.3432 0.104 Uiso 1 1 calc R . .
C48 C 0.6619(17) -0.2129(14) 0.3414(10) 0.075(8) Uani 1 1 d . . .
H48 H 0.6884 -0.2677 0.3472 0.090 Uiso 1 1 calc R . .
C49 C 0.5821(17) -0.1760(13) 0.3349(10) 0.076(8) Uani 1 1 d . . .
H49 H 0.5543 -0.2064 0.3352 0.091 Uiso 1 1 calc R . .
C50 C 0.5419(14) -0.0970(11) 0.3279(9) 0.063(7) Uani 1 1 d . . .
H50 H 0.4867 -0.0733 0.3248 0.076 Uiso 1 1 calc R . .
C51 C 0.5831(13) -0.0521(10) 0.3254(8) 0.045(5) Uani 1 1 d . . .
C52 C 0.5346(12) 0.0364(11) 0.3174(8) 0.041(5) Uiso 1 1 d . . .
C53 C 0.5771(13) 0.0832(11) 0.2992(8) 0.049(5) Uani 1 1 d . . .
H53 H 0.6310 0.0610 0.2854 0.058 Uiso 1 1 calc R . .
C54 C 0.5398(15) 0.1647(12) 0.3012(7) 0.046(5) Uani 1 1 d . . .
C55 C 0.5946(15) 0.2040(12) 0.2927(8) 0.054(6) Uani 1 1 d . . .
C56 C 0.6628(12) 0.1902(15) 0.2594(11) 0.074(8) Uani 1 1 d . . .
H56 H 0.6769 0.1563 0.2360 0.089 Uiso 1 1 calc R . .
C57 C 0.7119(17) 0.2269(18) 0.2603(12) 0.088(9) Uani 1 1 d . . .
H57 H 0.7589 0.2178 0.2369 0.106 Uiso 1 1 calc R . .
C58 C 0.694(2) 0.2754(17) 0.2941(14) 0.098(10) Uani 1 1 d . . .
H58 H 0.7292 0.2969 0.2954 0.118 Uiso 1 1 calc R . .
C59 C 0.624(2) 0.2928(17) 0.3258(12) 0.090(9) Uani 1 1 d . . .
H59 H 0.6089 0.3287 0.3479 0.108 Uiso 1 1 calc R . .
C60 C 0.5735(15) 0.2567(13) 0.3254(9) 0.064(7) Uani 1 1 d . . .
H60 H 0.5251 0.2682 0.3475 0.076 Uiso 1 1 calc R . .
O61 O 0.4683(8) 0.2949(8) 0.1686(5) 0.047(4) Uani 1 1 d . . .
O62 O 0.3870(9) 0.3881(8) 0.2403(5) 0.053(4) Uani 1 1 d . . .
C61 C 0.5708(12) 0.2910(11) 0.0752(9) 0.049(6) Uani 1 1 d . . .
H61 H 0.5230 0.2859 0.0754 0.059 Uiso 1 1 calc R . .
C62 C 0.6267(16) 0.2806(13) 0.0304(9) 0.066(7) Uani 1 1 d . . .
H62 H 0.6159 0.2711 0.0005 0.079 Uiso 1 1 calc R . .
C63 C 0.6965(17) 0.2846(15) 0.0318(12) 0.083(9) Uani 1 1 d . . .
H63 H 0.7348 0.2776 0.0023 0.099 Uiso 1 1 calc R . .
C64 C 0.7134(15) 0.2986(15) 0.0750(12) 0.075(8) Uani 1 1 d . . .
H64 H 0.7634 0.2983 0.0762 0.090 Uiso 1 1 calc R . .
C65 C 0.6545(13) 0.3130(12) 0.1168(10) 0.058(7) Uani 1 1 d . . .
H65 H 0.6640 0.3266 0.1454 0.069 Uiso 1 1 calc R . .
C66 C 0.5832(13) 0.3085(11) 0.1188(8) 0.044(5) Uani 1 1 d . . .
C67 C 0.5159(13) 0.3275(11) 0.1617(7) 0.039(5) Uani 1 1 d . . .
C68 C 0.5093(14) 0.3805(12) 0.1915(10) 0.060(7) Uani 1 1 d . . .
H68 H 0.5499 0.3988 0.1853 0.072 Uiso 1 1 calc R . .
C69 C 0.4455(13) 0.4076(11) 0.2299(8) 0.046(5) Uani 1 1 d . . .
C70 C 0.4438(14) 0.4633(12) 0.2584(7) 0.048(6) Uani 1 1 d . . .
C71 C 0.5083(16) 0.4747(14) 0.2620(10) 0.071(7) Uani 1 1 d . . .
H71 H 0.5573 0.4465 0.2440 0.085 Uiso 1 1 calc R . .
C72 C 0.507(2) 0.5258(17) 0.2908(10) 0.087(10) Uani 1 1 d . . .
H72 H 0.5538 0.5303 0.2938 0.104 Uiso 1 1 calc R . .
C73 C 0.435(2) 0.5682(18) 0.3140(12) 0.100(11) Uani 1 1 d . . .
H73 H 0.4327 0.6046 0.3324 0.120 Uiso 1 1 calc R . .
C74 C 0.367(2) 0.5616(17) 0.3122(12) 0.098(10) Uani 1 1 d . . .
H74 H 0.3173 0.5924 0.3287 0.117 Uiso 1 1 calc R . .
C75 C 0.3732(16) 0.5053(15) 0.2841(10) 0.076(8) Uani 1 1 d . . .
H75 H 0.3275 0.4972 0.2833 0.091 Uiso 1 1 calc R . .
O63 O 0.3499(8) 0.3720(7) 0.1009(5) 0.040(3) Uani 1 1 d . . .
O64 O 0.2734(9) 0.4679(7) 0.1696(5) 0.050(4) Uani 1 1 d . . .
C76 C 0.4101(13) 0.3576(12) -0.0022(8) 0.050(6) Uani 1 1 d . . .
H76 H 0.3942 0.3194 0.0205 0.060 Uiso 1 1 calc R . .
C77 C 0.4451(13) 0.3464(13) -0.0523(9) 0.057(6) Uani 1 1 d . . .
H77 H 0.4502 0.3031 -0.0645 0.068 Uiso 1 1 calc R . .
C78 C 0.4724(13) 0.4014(13) -0.0839(8) 0.055(6) Uani 1 1 d . . .
H78 H 0.4990 0.3937 -0.1175 0.066 Uiso 1 1 calc R . .
C79 C 0.4614(14) 0.4658(14) -0.0673(9) 0.060(6) Uani 1 1 d . . .
H79 H 0.4783 0.5034 -0.0898 0.072 Uiso 1 1 calc R . .
C80 C 0.4260(13) 0.4760(12) -0.0182(7) 0.045(5) Uani 1 1 d . . .
H80 H 0.4204 0.5202 -0.0068 0.054 Uiso 1 1 calc R . .
C81 C 0.3978(12) 0.4233(10) 0.0158(7) 0.036(5) Uani 1 1 d . . .
C82 C 0.3607(12) 0.4298(11) 0.0703(7) 0.035(5) Uani 1 1 d . . .
C83 C 0.3363(12) 0.5007(11) 0.0870(7) 0.038(5) Uani 1 1 d . . .
H83 H 0.3515 0.5394 0.0645 0.046 Uiso 1 1 calc R . .
C84 C 0.2914(11) 0.5174(10) 0.1342(7) 0.034(5) Uani 1 1 d . . .
C85 C 0.2612(13) 0.5972(10) 0.1464(8) 0.043(5) Uani 1 1 d . . .
C86 C 0.2932(16) 0.6511(13) 0.1199(9) 0.068(7) Uani 1 1 d . . .
H86 H 0.3364 0.6374 0.0936 0.082 Uiso 1 1 calc R . .
C87 C 0.262(2) 0.7240(14) 0.1318(10) 0.087(10) Uani 1 1 d . . .
H87 H 0.2860 0.7589 0.1145 0.104 Uiso 1 1 calc R . .
C88 C 0.198(2) 0.7470(14) 0.1683(11) 0.096(11) Uani 1 1 d . . .
H88 H 0.1760 0.7976 0.1755 0.115 Uiso 1 1 calc R . .
C89 C 0.1655(19) 0.6940(15) 0.1942(11) 0.096(10) Uani 1 1 d . . .
H89 H 0.1215 0.7087 0.2199 0.115 Uiso 1 1 calc R . .
C90 C 0.1965(16) 0.6191(13) 0.1833(10) 0.074(8) Uani 1 1 d . . .
H90 H 0.1731 0.5840 0.2010 0.089 Uiso 1 1 calc R . .
O91 O 0.0715(8) 0.2399(8) 0.1648(5) 0.045(3) Uani 1 1 d . . .
O92 O 0.1785(9) 0.2756(8) 0.0896(5) 0.049(4) Uani 1 1 d . . .
C91 C -0.0279(16) 0.1597(16) 0.1074(10) 0.080(8) Uani 1 1 d . . .
H91 H -0.0103 0.1706 0.0716 0.096 Uiso 1 1 calc R . .
C92 C -0.0844(18) 0.1273(18) 0.1242(12) 0.099(11) Uani 1 1 d . . .
H92 H -0.1075 0.1193 0.0992 0.119 Uiso 1 1 calc R . .
C93 C -0.1063(18) 0.1072(18) 0.1762(11) 0.089(9) Uani 1 1 d . . .
H93 H -0.1407 0.0812 0.1873 0.106 Uiso 1 1 calc R . .
C94 C -0.0783(15) 0.1249(14) 0.2121(10) 0.071(7) Uani 1 1 d . . .
H94 H -0.0969 0.1150 0.2478 0.086 Uiso 1 1 calc R . .
C95 C -0.0239(12) 0.1568(13) 0.1971(9) 0.055(6) Uani 1 1 d . . .
H95 H -0.0033 0.1663 0.2227 0.066 Uiso 1 1 calc R . .
C96 C 0.0017(12) 0.1756(11) 0.1448(8) 0.042(5) Uani 1 1 d . . .
C97 C 0.0636(12) 0.2099(10) 0.1295(8) 0.038(5) Uani 1 1 d . . .
C98 C 0.1060(12) 0.2089(11) 0.0807(8) 0.045(5) Uani 1 1 d . . .
H98 H 0.0989 0.1816 0.0590 0.054 Uiso 1 1 calc R . .
C99 C 0.1564(11) 0.2434(10) 0.0614(8) 0.035(5) Uani 1 1 d . . .
C100 C 0.1987(12) 0.2454(12) 0.0073(7) 0.045(5) Uani 1 1 d . . .
C101 C 0.196(2) 0.203(2) -0.0255(11) 0.109(12) Uani 1 1 d . . .
H101 H 0.1667 0.1717 -0.0138 0.130 Uiso 1 1 calc R . .
C102 C 0.236(2) 0.206(2) -0.0760(11) 0.128(15) Uani 1 1 d . . .
H102 H 0.2328 0.1763 -0.0979 0.154 Uiso 1 1 calc R . .
C103 C 0.279(2) 0.2490(17) -0.0942(10) 0.089(9) Uani 1 1 d . . .
H103 H 0.3047 0.2509 -0.1285 0.107 Uiso 1 1 calc R . .
C104 C 0.2828(16) 0.2885(18) -0.0628(10) 0.081(8) Uani 1 1 d . . .
H104 H 0.3133 0.3184 -0.0746 0.097 Uiso 1 1 calc R . .
C105 C 0.2433(14) 0.2871(14) -0.0126(9) 0.065(7) Uani 1 1 d . . .
H105 H 0.2478 0.3166 0.0086 0.077 Uiso 1 1 calc R . .
O93 O 0.0101(8) 0.3914(8) 0.1844(6) 0.054(4) Uani 1 1 d . . .
O94 O 0.1251(8) 0.4241(7) 0.1165(5) 0.045(3) Uani 1 1 d . . .
C106 C -0.1830(16) 0.5182(17) 0.1416(11) 0.090(9) Uani 1 1 d . . .
H106 H -0.1743 0.5626 0.1226 0.108 Uiso 1 1 calc R . .
C107 C -0.2602(18) 0.518(2) 0.1501(14) 0.119(13) Uani 1 1 d . . .
H107 H -0.3027 0.5635 0.1355 0.143 Uiso 1 1 calc R . .
C108 C -0.275(2) 0.459(3) 0.1774(17) 0.152(18) Uani 1 1 d . . .
H108 H -0.3268 0.4610 0.1816 0.183 Uiso 1 1 calc R . .
C109 C -0.215(3) 0.393(3) 0.1999(15) 0.146(17) Uani 1 1 d . . .
H109 H -0.2258 0.3509 0.2210 0.175 Uiso 1 1 calc R . .
C110 C -0.1387(18) 0.3906(18) 0.1910(11) 0.100(10) Uani 1 1 d . . .
H110 H -0.0971 0.3446 0.2056 0.120 Uiso 1 1 calc R . .
C111 C -0.1204(15) 0.4507(14) 0.1622(9) 0.063(7) Uani 1 1 d . . .
C112 C -0.0380(12) 0.4447(13) 0.1521(9) 0.052(6) Uani 1 1 d . . .
C113 C -0.0114(14) 0.4840(12) 0.1064(9) 0.057(6) Uani 1 1 d . . .
H113 H -0.0498 0.5201 0.0838 0.068 Uiso 1 1 calc R . .
C114 C 0.0674(15) 0.4748(11) 0.0910(7) 0.048(6) Uani 1 1 d . . .
C115 C 0.0923(13) 0.5220(10) 0.0418(8) 0.051(6) Uani 1 1 d . . .
C116 C 0.0370(16) 0.5782(14) 0.0092(10) 0.081(8) Uani 1 1 d . . .
H116 H -0.0177 0.5893 0.0187 0.097 Uiso 1 1 calc R . .
C117 C 0.0612(16) 0.6184(15) -0.0374(11) 0.089(10) Uani 1 1 d . . .
H117 H 0.0233 0.6549 -0.0603 0.107 Uiso 1 1 calc R . .
C118 C 0.1373(19) 0.6054(16) -0.0498(10) 0.088(10) Uani 1 1 d . . .
H118 H 0.1531 0.6346 -0.0808 0.106 Uiso 1 1 calc R . .
C119 C 0.1943(17) 0.549(2) -0.0178(12) 0.125(15) Uani 1 1 d . . .
H119 H 0.2487 0.5394 -0.0267 0.150 Uiso 1 1 calc R . .
C120 C 0.1689(18) 0.5079(18) 0.0275(11) 0.108(12) Uani 1 1 d . . .
H120 H 0.2073 0.4684 0.0490 0.130 Uiso 1 1 calc R . .
O121 O 0.1820(9) 0.4451(8) 0.3334(6) 0.057(4) Uani 1 1 d . . .
O122 O 0.0808(9) 0.4908(7) 0.2623(5) 0.052(4) Uani 1 1 d . . .
C121 C 0.1538(16) 0.6122(13) 0.3825(10) 0.072(8) Uani 1 1 d . . .
H121 H 0.1235 0.6537 0.3575 0.086 Uiso 1 1 calc R . .
C122 C 0.1825(18) 0.6272(16) 0.4200(12) 0.081(9) Uani 1 1 d . . .
H122 H 0.1748 0.6788 0.4188 0.097 Uiso 1 1 calc R . .
C123 C 0.2215(17) 0.5699(18) 0.4583(12) 0.086(9) Uani 1 1 d . . .
H123 H 0.2397 0.5814 0.4842 0.103 Uiso 1 1 calc R . .
C124 C 0.2345(18) 0.4938(16) 0.4591(10) 0.083(9) Uani 1 1 d . . .
H124 H 0.2602 0.4533 0.4864 0.100 Uiso 1 1 calc R . .
C125 C 0.2100(16) 0.4773(13) 0.4203(10) 0.072(8) Uani 1 1 d . . .
H125 H 0.2211 0.4251 0.4202 0.086 Uiso 1 1 calc R . .
C126 C 0.1694(14) 0.5361(12) 0.3815(8) 0.052(6) Uani 1 1 d . . .
C127 C 0.1410(14) 0.5170(13) 0.3404(8) 0.052(6) Uani 1 1 d . . .
C128 C 0.0768(15) 0.5724(13) 0.3146(9) 0.059(7) Uani 1 1 d . . .
H128 H 0.0514 0.6224 0.3230 0.071 Uiso 1 1 calc R . .
C129 C 0.0483(14) 0.5570(11) 0.2767(8) 0.050(6) Uani 1 1 d . . .
C130 C -0.0210(16) 0.6171(13) 0.2490(9) 0.064(7) Uani 1 1 d . . .
C131 C -0.066(2) 0.6933(15) 0.2625(11) 0.103(11) Uani 1 1 d . . .
H131 H -0.0485 0.7081 0.2871 0.124 Uiso 1 1 calc R . .
C132 C -0.134(2) 0.7438(17) 0.2395(14) 0.124(14) Uani 1 1 d . . .
H132 H -0.1632 0.7933 0.2484 0.149 Uiso 1 1 calc R . .
C133 C -0.159(3) 0.723(2) 0.204(2) 0.18(2) Uani 1 1 d . . .
H133 H -0.2086 0.7556 0.1913 0.218 Uiso 1 1 calc R . .
C134 C -0.111(3) 0.6534(18) 0.187(2) 0.22(3) Uani 1 1 d . . .
H134 H -0.1212 0.6433 0.1567 0.267 Uiso 1 1 calc R . .
C135 C -0.050(2) 0.6019(16) 0.2134(17) 0.146(17) Uani 1 1 d . . .
H135 H -0.0256 0.5508 0.2068 0.175 Uiso 1 1 calc R . .
O123 O 0.1189(9) 0.3396(7) 0.3944(5) 0.046(4) Uani 1 1 d . . .
O124 O 0.0074(8) 0.4005(8) 0.3277(6) 0.054(4) Uani 1 1 d . . .
C136 C 0.0364(14) 0.3967(12) 0.5202(8) 0.050(6) Uani 1 1 d . . .
H136 H -0.0166 0.4313 0.5142 0.061 Uiso 1 1 calc R . .
C137 C 0.0615(17) 0.3872(14) 0.5672(9) 0.064(7) Uani 1 1 d . . .
H137 H 0.0261 0.4150 0.5928 0.077 Uiso 1 1 calc R . .
C138 C 0.1371(15) 0.3378(15) 0.5769(9) 0.064(7) Uani 1 1 d . . .
H138 H 0.1555 0.3330 0.6086 0.077 Uiso 1 1 calc R . .
C139 C 0.1881(16) 0.2939(16) 0.5396(10) 0.077(8) Uani 1 1 d . . .
H139 H 0.2398 0.2566 0.5467 0.093 Uiso 1 1 calc R . .
C140 C 0.1613(15) 0.3060(15) 0.4926(8) 0.064(7) Uani 1 1 d . . .
H140 H 0.1964 0.2776 0.4672 0.077 Uiso 1 1 calc R . .
C141 C 0.0860(14) 0.3575(11) 0.4809(8) 0.045(5) Uani 1 1 d . . .
C142 C 0.0614(15) 0.3699(11) 0.4280(8) 0.051(6) Uani 1 1 d . . .
C143 C -0.0170(13) 0.4113(12) 0.4167(7) 0.051(6) Uani 1 1 d . . .
H143 H -0.0565 0.4310 0.4438 0.062 Uiso 1 1 calc R . .
C144 C -0.0396(12) 0.4250(11) 0.3689(8) 0.043(5) Uani 1 1 d . . .
C145 C -0.1263(13) 0.4712(12) 0.3582(9) 0.049(6) Uani 1 1 d . . .
C146 C -0.1881(14) 0.5092(13) 0.3941(9) 0.063(7) Uani 1 1 d . . .
H146 H -0.1747 0.5071 0.4269 0.075 Uiso 1 1 calc R . .
C147 C -0.2667(15) 0.5493(16) 0.3849(11) 0.076(8) Uani 1 1 d . . .
H147 H -0.3066 0.5713 0.4111 0.091 Uiso 1 1 calc R . .
C148 C -0.2843(16) 0.5558(18) 0.3380(11) 0.090(9) Uani 1 1 d . . .
H148 H -0.3379 0.5843 0.3306 0.108 Uiso 1 1 calc R . .
C149 C -0.229(2) 0.523(2) 0.2997(13) 0.145(16) Uani 1 1 d . . .
H149 H -0.2427 0.5300 0.2662 0.174 Uiso 1 1 calc R . .
C150 C -0.1515(17) 0.4803(18) 0.3111(11) 0.097(10) Uani 1 1 d . . .
H150 H -0.1134 0.4556 0.2850 0.117 Uiso 1 1 calc R . .
O151 O 0.4032(8) -0.0131(7) 0.2251(5) 0.047(4) Uani 1 1 d . . .
O152 O 0.4907(7) 0.0748(7) 0.1961(6) 0.045(4) Uani 1 1 d . . .
C151 C 0.3954(15) -0.1436(13) 0.2061(8) 0.056(6) Uani 1 1 d . . .
H151 H 0.3480 -0.0976 0.2043 0.067 Uiso 1 1 calc R . .
C152 C 0.3958(19) -0.2154(16) 0.2034(9) 0.080(9) Uani 1 1 d . . .
H152 H 0.3477 -0.2163 0.1989 0.096 Uiso 1 1 calc R . .
C153 C 0.462(2) -0.2826(16) 0.2068(11) 0.101(13) Uani 1 1 d . . .
H153 H 0.4615 -0.3293 0.2035 0.121 Uiso 1 1 calc R . .
C154 C 0.530(2) -0.2808(16) 0.2153(11) 0.084(9) Uani 1 1 d . . .
H154 H 0.5765 -0.3278 0.2202 0.101 Uiso 1 1 calc R . .
C155 C 0.5343(15) -0.2124(11) 0.2169(9) 0.062(7) Uani 1 1 d . . .
H155 H 0.5828 -0.2125 0.2216 0.075 Uiso 1 1 calc R . .
C156 C 0.4659(15) -0.1431(11) 0.2114(7) 0.049(6) Uani 1 1 d . . .
C157 C 0.4675(13) -0.0655(10) 0.2088(8) 0.044(5) Uani 1 1 d . . .
C158 C 0.5379(11) -0.0548(10) 0.1907(10) 0.067(8) Uani 1 1 d . . .
H158 H 0.5834 -0.0982 0.1816 0.080 Uiso 1 1 calc R . .
C159 C 0.5473(12) 0.0137(10) 0.1849(8) 0.043(5) Uani 1 1 d . . .
C160 C 0.6261(14) 0.0185(13) 0.1664(10) 0.061(7) Uani 1 1 d . . .
C161 C 0.6953(19) -0.0485(18) 0.167(2) 0.18(2) Uani 1 1 d . . .
H161 H 0.6928 -0.0973 0.1815 0.213 Uiso 1 1 calc R . .
C162 C 0.769(2) -0.0454(19) 0.148(2) 0.23(3) Uani 1 1 d . . .
H162 H 0.8159 -0.0913 0.1474 0.277 Uiso 1 1 calc R . .
C163 C 0.7702(17) 0.0278(18) 0.1290(17) 0.140(17) Uani 1 1 d . . .
H163 H 0.8187 0.0317 0.1136 0.167 Uiso 1 1 calc R . .
C164 C 0.7042(17) 0.0924(14) 0.1326(11) 0.082(9) Uani 1 1 d . . .
H164 H 0.7066 0.1415 0.1215 0.098 Uiso 1 1 calc R . .
C165 C 0.6327(12) 0.0876(11) 0.1523(9) 0.052(6) Uani 1 1 d . . .
H165 H 0.5869 0.1337 0.1562 0.062 Uiso 1 1 calc R . .
O153 O 0.2888(8) 0.0760(8) 0.1538(5) 0.053(4) Uani 1 1 d . . .
O154 O 0.4019(8) 0.1281(8) 0.1107(5) 0.046(4) Uani 1 1 d . . .
C166 C 0.2391(16) 0.0051(14) 0.0586(9) 0.071(8) Uani 1 1 d . . .
H166 H 0.2709 0.0164 0.0279 0.085 Uiso 1 1 calc R . .
C167 C 0.1884(18) -0.0282(16) 0.0582(12) 0.087(9) Uani 1 1 d . . .
H167 H 0.1865 -0.0399 0.0265 0.104 Uiso 1 1 calc R . .
C168 C 0.1402(17) -0.0457(15) 0.1015(13) 0.084(9) Uani 1 1 d . . .
H168 H 0.1065 -0.0693 0.1000 0.100 Uiso 1 1 calc R . .
C169 C 0.1435(16) -0.0271(14) 0.1470(10) 0.073(8) Uani 1 1 d . . .
H169 H 0.1101 -0.0371 0.1772 0.087 Uiso 1 1 calc R . .
C170 C 0.1934(12) 0.0054(11) 0.1500(8) 0.046(5) Uani 1 1 d . . .
H170 H 0.1948 0.0167 0.1820 0.055 Uiso 1 1 calc R . .
C171 C 0.2421(12) 0.0219(11) 0.1059(8) 0.043(5) Uani 1 1 d . . .
C172 C 0.2959(11) 0.0586(10) 0.1104(7) 0.038(5) Uani 1 1 d . . .
C173 C 0.3507(10) 0.0707(8) 0.0692(7) 0.026(4) Uani 1 1 d . . .
H173 H 0.3524 0.0554 0.0380 0.031 Uiso 1 1 calc R . .
C174 C 0.4035(14) 0.1031(11) 0.0694(8) 0.051(6) Uani 1 1 d . . .
C175 C 0.4591(13) 0.1146(10) 0.0249(7) 0.043(5) Uani 1 1 d . . .
C176 C 0.4544(15) 0.1124(13) -0.0254(9) 0.063(7) Uani 1 1 d . . .
H176 H 0.4121 0.1033 -0.0319 0.076 Uiso 1 1 calc R . .
C177 C 0.5087(18) 0.1230(15) -0.0665(9) 0.075(8) Uani 1 1 d . . .
H177 H 0.5019 0.1234 -0.1007 0.090 Uiso 1 1 calc R . .
C178 C 0.5716(17) 0.1326(13) -0.0580(10) 0.066(7) Uani 1 1 d . . .
H178 H 0.6092 0.1392 -0.0863 0.079 Uiso 1 1 calc R . .
C179 C 0.5817(16) 0.1330(14) -0.0088(9) 0.074(8) Uani 1 1 d . . .
H179 H 0.6263 0.1392 -0.0031 0.089 Uiso 1 1 calc R . .
C180 C 0.5264(14) 0.1244(13) 0.0320(9) 0.057(6) Uani 1 1 d . . .
H180 H 0.5334 0.1249 0.0660 0.069 Uiso 1 1 calc R . .
C201 C 0.508(7) 0.506(3) 0.447(2) 0.23(4) Uani 1 1 d . . .
H201 H 0.5119 0.5102 0.4107 0.281 Uiso 1 1 calc R . .
C202 C 0.430(3) 0.536(2) 0.484(6) 0.27(6) Uani 1 1 d . . .
H202 H 0.3792 0.5634 0.4712 0.323 Uiso 1 1 calc R . .
C203 C 0.438(12) 0.522(7) 0.528(3) 0.38(11) Uani 1 1 d . . .
N211 N 0.812(4) 0.995(4) 0.314(5) 0.24(4) Uani 1 1 d . . .
C211 C 0.802(4) 1.005(6) 0.360(5) 0.22(6) Uani 1 1 d . . .
H211 H 0.7783 1.0562 0.3668 0.265 Uiso 1 1 calc R . .
C212 C 0.822(6) 0.947(8) 0.399(2) 0.23(6) Uani 1 1 d . . .
H212 H 0.8099 0.9552 0.4337 0.282 Uiso 1 1 calc R . .
C213 C 0.860(6) 0.877(4) 0.389(6) 0.32(10) Uani 1 1 d . . .
H213 H 0.8789 0.8346 0.4167 0.386 Uiso 1 1 calc R . .
C214 C 0.873(6) 0.864(8) 0.344(7) 0.30(9) Uani 1 1 d . . .
H214 H 0.8948 0.8120 0.3392 0.358 Uiso 1 1 calc R . .
C215 C 0.859(6) 0.917(8) 0.307(3) 0.22(7) Uani 1 1 d . . .
H215 H 0.8787 0.9073 0.2727 0.258 Uiso 1 1 calc R . .
O221 O 0.056(8) 0.742(5) 0.063(4) 0.39(6) Uani 1 1 d . . .
C221 C 0.007(7) 0.786(12) 0.105(3) 0.50(12) Uani 1 1 d . . .
H221 H 0.0386 0.7974 0.1242 0.595 Uiso 1 1 calc R . .
H222 H -0.0274 0.7631 0.1286 0.595 Uiso 1 1 calc R . .
C222 C -0.038(4) 0.857(10) 0.063(5) 0.45(12) Uani 1 1 d . . .
H223 H -0.0628 0.8407 0.0419 0.538 Uiso 1 1 calc R . .
H224 H -0.0800 0.8980 0.0803 0.538 Uiso 1 1 calc R . .
C223 C 0.014(8) 0.884(4) 0.032(3) 0.24(4) Uani 1 1 d . . .
H225 H 0.0240 0.9190 0.0476 0.287 Uiso 1 1 calc R . .
H226 H -0.0026 0.9100 -0.0031 0.287 Uiso 1 1 calc R . .
C224 C 0.082(4) 0.810(10) 0.032(3) 0.29(6) Uani 1 1 d . . .
H227 H 0.1252 0.8088 0.0484 0.348 Uiso 1 1 calc R . .
H228 H 0.1030 0.8034 -0.0046 0.348 Uiso 1 1 calc R . .

loop_
_atom_site_aniso_label
_atom_site_aniso_U_11
_atom_site_aniso_U_22
_atom_site_aniso_U_33
_atom_site_aniso_U_23
_atom_site_aniso_U_13
_atom_site_aniso_U_12
U1 0.0325(4) 0.0227(3) 0.0241(4) -0.0027(3) 0.0042(3) -0.0126(3)
U2 0.0334(4) 0.0252(4) 0.0223(4) -0.0056(3) -0.0033(3) -0.0087(3)
U3 0.0328(4) 0.0250(4) 0.0241(4) -0.0066(3) 0.0023(3) -0.0152(3)
U4 0.0317(4) 0.0244(4) 0.0230(4) -0.0006(3) -0.0024(3) -0.0123(3)
U5 0.0317(4) 0.0229(4) 0.0259(4) -0.0086(3) 0.0044(3) -0.0079(3)
U6 0.0319(4) 0.0234(3) 0.0232(4) -0.0089(3) 0.0034(3) -0.0115(3)
O1 0.030(7) 0.032(7) 0.030(7) -0.003(5) 0.002(6) -0.019(6)
O2 0.038(8) 0.015(6) 0.033(7) -0.003(5) 0.005(6) -0.011(6)
O3 0.040(8) 0.019(6) 0.042(8) -0.007(5) -0.001(6) -0.018(6)
O4 0.035(8) 0.020(6) 0.030(7) -0.004(5) -0.002(6) -0.011(6)
O5 0.046(8) 0.022(6) 0.025(7) -0.004(5) -0.011(6) -0.014(6)
O6 0.022(7) 0.028(6) 0.027(7) -0.003(5) 0.017(6) -0.001(6)
O7 0.028(7) 0.029(7) 0.039(8) -0.002(6) 0.002(6) -0.015(6)
O8 0.066(9) 0.020(6) 0.011(6) -0.008(5) -0.004(6) -0.019(6)
O11 0.061(10) 0.024(6) 0.024(7) -0.003(6) 0.019(7) -0.015(7)
O12 0.043(9) 0.014(6) 0.039(8) -0.006(6) 0.017(7) -0.002(6)
C1 0.12(2) 0.035(13) 0.057(16) -0.015(11) 0.035(16) -0.028(14)
C2 0.16(3) 0.052(16) 0.09(2) -0.040(16) 0.05(2) -0.038(19)
C3 0.12(3) 0.056(17) 0.08(2) -0.012(14) 0.063(19) -0.032(17)
C4 0.067(18) 0.064(16) 0.049(15) 0.005(12) 0.016(13) -0.028(14)
C5 0.083(18) 0.045(13) 0.039(13) -0.005(10) 0.010(13) -0.031(13)
C6 0.063(16) 0.041(12) 0.033(12) 0.000(9) 0.006(11) -0.019(12)
C7 0.037(13) 0.050(13) 0.039(13) -0.010(10) 0.004(10) -0.017(11)
C9 0.062(15) 0.037(11) 0.023(11) -0.003(9) -0.002(10) -0.012(11)
C10 0.056(14) 0.022(10) 0.043(12) -0.001(9) 0.000(11) -0.016(10)
C11 0.11(2) 0.033(12) 0.035(13) 0.004(10) -0.002(13) -0.026(14)
C12 0.16(3) 0.035(13) 0.039(14) 0.011(11) -0.018(16) -0.044(16)
C13 0.12(2) 0.040(14) 0.062(17) -0.027(13) -0.013(17) -0.016(15)
C14 0.077(19) 0.052(15) 0.069(17) -0.028(13) 0.004(14) -0.019(14)
C15 0.069(17) 0.035(12) 0.061(15) -0.008(11) 0.006(13) -0.019(12)
O13 0.067(10) 0.054(9) 0.044(9) -0.008(7) 0.004(8) -0.044(9)
O14 0.023(8) 0.030(7) 0.076(10) -0.005(7) 0.014(7) -0.015(6)
C16 0.087(19) 0.064(16) 0.076(18) -0.024(13) 0.030(15) -0.056(16)
C17 0.14(3) 0.071(19) 0.08(2) -0.030(16) 0.032(19) -0.08(2)
C18 0.12(3) 0.032(13) 0.09(2) -0.029(13) 0.021(19) -0.036(17)
C19 0.11(2) 0.035(13) 0.054(15) -0.026(11) 0.007(14) -0.027(14)
C20 0.09(2) 0.051(14) 0.029(12) -0.005(10) 0.005(12) -0.034(14)
C21 0.061(16) 0.042(12) 0.047(14) -0.016(10) 0.019(12) -0.024(13)
C22 0.069(16) 0.034(11) 0.036(12) -0.004(10) -0.004(12) -0.017(12)
C23 0.059(16) 0.050(13) 0.036(12) -0.004(10) -0.012(11) -0.022(12)
C24 0.034(13) 0.037(12) 0.056(14) 0.002(10) -0.001(11) -0.017(11)
C25 0.033(13) 0.070(15) 0.058(15) -0.015(12) 0.004(11) -0.029(12)
C26 0.047(15) 0.075(16) 0.081(18) -0.031(14) 0.028(14) -0.039(14)
C27 0.07(2) 0.12(3) 0.056(17) -0.012(17) 0.026(15) -0.06(2)
C28 0.07(2) 0.09(2) 0.09(2) -0.040(18) 0.014(16) -0.034(18)
C29 0.10(2) 0.047(15) 0.13(3) -0.045(16) 0.04(2) -0.034(16)
C30 0.09(2) 0.063(17) 0.12(2) -0.051(17) 0.055(19) -0.038(16)
O31 0.069(11) 0.067(10) 0.016(7) 0.006(7) -0.011(7) -0.034(9)
O32 0.070(11) 0.045(8) 0.033(9) -0.017(7) -0.003(8) -0.008(8)
C31 0.15(3) 0.11(2) 0.007(12) -0.001(13) -0.015(15) -0.04(2)
C32 0.16(4) 0.09(2) 0.043(18) 0.021(17) -0.014(19) -0.05(2)
C33 0.08(2) 0.08(2) 0.060(19) 0.032(16) -0.036(16) -0.025(18)
C34 0.09(2) 0.078(19) 0.11(3) 0.015(18) -0.033(19) -0.047(18)
C35 0.09(2) 0.087(19) 0.038(14) 0.019(13) -0.017(13) -0.051(17)
C36 0.034(13) 0.067(16) 0.10(2) -0.041(16) 0.000(13) -0.021(12)
C37 0.041(14) 0.045(14) 0.072(19) -0.013(13) 0.022(13) -0.007(12)
C38 0.069(18) 0.071(17) 0.045(15) -0.002(13) -0.015(13) -0.015(15)
C39 0.052(15) 0.088(18) 0.031(13) -0.017(12) -0.026(11) -0.026(14)
C40 0.039(14) 0.061(15) 0.067(17) -0.029(13) -0.020(12) -0.006(12)
C41 0.09(2) 0.10(2) 0.08(2) -0.050(17) -0.015(16) -0.035(18)
C42 0.12(3) 0.11(3) 0.10(3) -0.05(2) -0.03(2) -0.03(2)
C43 0.12(3) 0.08(2) 0.15(3) -0.05(2) -0.07(3) -0.03(2)
C44 0.13(3) 0.09(2) 0.09(2) -0.038(19) -0.02(2) -0.04(2)
C45 0.08(2) 0.081(19) 0.075(19) -0.035(16) -0.019(15) -0.024(17)
O33 0.051(10) 0.033(7) 0.049(9) -0.006(6) -0.006(7) -0.013(7)
O34 0.040(9) 0.043(8) 0.054(9) -0.013(7) -0.003(7) -0.017(7)
C46 0.020(13) 0.042(13) 0.13(2) -0.020(14) 0.004(14) -0.002(11)
C47 0.055(17) 0.057(17) 0.14(3) -0.017(17) 0.004(17) -0.021(15)
C48 0.069(19) 0.048(15) 0.09(2) -0.019(14) -0.019(16) -0.005(15)
C49 0.10(2) 0.049(15) 0.10(2) 0.001(14) -0.013(17) -0.059(17)
C50 0.057(16) 0.026(12) 0.093(19) -0.016(12) -0.009(14) -0.002(11)
C51 0.050(15) 0.025(10) 0.043(13) -0.008(9) 0.007(11) -0.003(10)
C53 0.044(14) 0.040(12) 0.050(13) -0.002(10) 0.002(11) -0.013(11)
C54 0.074(17) 0.052(13) 0.012(10) 0.001(9) -0.012(10) -0.025(13)
C55 0.088(19) 0.042(13) 0.046(14) 0.015(10) -0.033(13) -0.041(13)
C56 0.022(13) 0.087(18) 0.10(2) 0.007(15) 0.005(13) -0.028(13)
C57 0.07(2) 0.10(2) 0.09(2) 0.001(18) 0.012(17) -0.052(19)
C58 0.10(3) 0.07(2) 0.11(3) 0.014(19) -0.02(2) -0.04(2)
C59 0.12(3) 0.09(2) 0.08(2) -0.007(17) -0.01(2) -0.06(2)
C60 0.071(18) 0.059(15) 0.065(16) 0.004(13) -0.001(13) -0.043(14)
O61 0.039(9) 0.045(8) 0.058(10) -0.018(7) 0.006(7) -0.021(7)
O62 0.062(10) 0.068(10) 0.058(10) -0.035(8) 0.019(8) -0.050(9)
C61 0.031(12) 0.038(12) 0.072(16) -0.005(11) 0.002(11) -0.015(10)
C62 0.076(19) 0.066(16) 0.056(16) -0.020(13) 0.008(14) -0.030(15)
C63 0.07(2) 0.076(19) 0.10(2) -0.032(17) 0.033(17) -0.033(16)
C64 0.038(16) 0.077(18) 0.11(2) -0.033(18) 0.017(16) -0.029(14)
C65 0.058(16) 0.057(14) 0.085(18) -0.023(13) 0.014(14) -0.051(13)
C66 0.050(14) 0.031(11) 0.046(14) -0.011(10) 0.013(11) -0.018(11)
C67 0.055(15) 0.033(11) 0.026(11) 0.002(9) 0.003(10) -0.023(11)
C68 0.063(16) 0.039(12) 0.094(19) -0.029(13) -0.013(14) -0.026(12)
C69 0.045(14) 0.034(11) 0.043(13) -0.005(10) 0.007(11) -0.008(11)
C70 0.086(18) 0.047(13) 0.033(12) -0.015(10) 0.003(12) -0.047(13)
C71 0.09(2) 0.078(18) 0.076(18) -0.033(15) 0.005(15) -0.054(17)
C72 0.12(3) 0.12(2) 0.077(20) -0.041(18) 0.011(18) -0.10(2)
C73 0.15(3) 0.09(2) 0.08(2) -0.046(18) 0.01(2) -0.07(3)
C74 0.09(2) 0.08(2) 0.11(3) -0.056(19) 0.03(2) -0.018(19)
C75 0.08(2) 0.086(19) 0.079(19) -0.043(16) 0.014(16) -0.047(17)
O63 0.056(9) 0.037(7) 0.035(8) -0.013(6) 0.005(7) -0.027(7)
O64 0.065(10) 0.032(7) 0.053(9) -0.009(7) 0.017(8) -0.028(8)
C76 0.060(15) 0.046(13) 0.042(13) -0.008(10) 0.006(11) -0.025(12)
C77 0.063(16) 0.054(14) 0.052(15) -0.020(12) -0.005(12) -0.018(13)
C78 0.064(16) 0.075(16) 0.026(12) -0.023(11) 0.013(11) -0.028(14)
C79 0.061(16) 0.075(17) 0.043(15) -0.003(12) -0.010(12) -0.031(14)
C80 0.063(16) 0.048(12) 0.028(12) -0.003(9) -0.003(11) -0.031(12)
C81 0.051(14) 0.029(10) 0.019(10) -0.006(8) 0.005(9) -0.010(10)
C82 0.059(14) 0.044(11) 0.018(10) -0.007(9) -0.001(9) -0.037(11)
C83 0.055(14) 0.047(12) 0.025(11) 0.011(9) -0.021(10) -0.034(11)
C84 0.038(12) 0.029(10) 0.033(12) -0.014(9) 0.009(9) -0.012(9)
C85 0.059(14) 0.022(10) 0.046(13) -0.002(9) -0.006(11) -0.017(10)
C86 0.11(2) 0.057(15) 0.055(15) -0.018(12) -0.006(14) -0.044(16)
C87 0.17(3) 0.054(16) 0.060(17) -0.005(13) 0.009(19) -0.074(19)
C88 0.17(3) 0.043(15) 0.073(19) -0.024(14) 0.02(2) -0.053(19)
C89 0.12(3) 0.073(19) 0.10(2) -0.061(18) 0.024(19) -0.038(19)
C90 0.10(2) 0.054(15) 0.076(18) -0.028(13) 0.012(16) -0.043(16)
O91 0.051(9) 0.057(9) 0.027(8) -0.006(7) 0.007(6) -0.029(8)
O92 0.068(10) 0.064(9) 0.021(7) -0.006(7) -0.007(7) -0.033(9)
C91 0.10(2) 0.10(2) 0.061(17) 0.000(15) -0.019(16) -0.062(19)
C92 0.12(3) 0.15(3) 0.08(2) 0.000(19) -0.022(19) -0.11(3)
C93 0.11(2) 0.12(3) 0.07(2) -0.011(18) -0.015(18) -0.08(2)
C94 0.08(2) 0.081(18) 0.069(18) 0.000(14) -0.011(15) -0.057(17)
C95 0.044(14) 0.073(16) 0.052(15) 0.009(12) -0.024(11) -0.031(13)
C96 0.045(13) 0.041(12) 0.040(13) 0.009(9) -0.020(10) -0.018(11)
C97 0.049(13) 0.027(10) 0.035(12) -0.005(9) -0.018(10) -0.007(10)
C98 0.056(15) 0.046(12) 0.044(14) -0.005(10) -0.016(11) -0.028(12)
C99 0.037(12) 0.017(9) 0.049(13) -0.008(9) -0.014(10) -0.003(9)
C100 0.042(13) 0.049(12) 0.031(12) 0.001(10) -0.017(10) -0.006(11)
C101 0.15(3) 0.17(3) 0.07(2) -0.05(2) 0.03(2) -0.13(3)
C102 0.20(4) 0.19(4) 0.05(2) -0.06(2) 0.04(2) -0.13(3)
C103 0.13(3) 0.09(2) 0.039(16) -0.001(15) -0.004(17) -0.04(2)
C104 0.08(2) 0.12(2) 0.049(17) -0.009(16) -0.004(15) -0.050(19)
C105 0.064(17) 0.083(17) 0.043(15) -0.020(13) 0.002(13) -0.026(15)
O93 0.042(9) 0.049(9) 0.064(10) -0.009(8) 0.006(8) -0.018(8)
O94 0.049(9) 0.042(8) 0.047(9) 0.011(7) -0.014(7) -0.028(7)
C106 0.064(19) 0.10(2) 0.09(2) 0.041(17) -0.030(16) -0.041(18)
C107 0.06(2) 0.14(3) 0.14(3) 0.03(2) -0.02(2) -0.05(2)
C108 0.07(3) 0.22(5) 0.15(4) 0.04(3) -0.03(3) -0.08(3)
C109 0.14(4) 0.19(4) 0.13(3) 0.06(3) -0.03(3) -0.13(4)
C110 0.08(2) 0.11(2) 0.10(2) 0.019(19) -0.006(18) -0.05(2)
C111 0.070(18) 0.065(16) 0.054(15) 0.005(12) -0.017(13) -0.032(15)
C112 0.026(12) 0.067(15) 0.065(16) 0.006(12) -0.014(11) -0.029(12)
C113 0.052(16) 0.054(14) 0.055(15) 0.011(11) -0.005(12) -0.025(13)
C114 0.079(18) 0.035(11) 0.024(11) 0.014(9) -0.033(12) -0.018(12)
C115 0.054(15) 0.019(10) 0.060(15) 0.026(9) -0.037(12) -0.011(10)
C116 0.062(18) 0.067(17) 0.09(2) 0.023(15) -0.003(15) -0.032(15)
C117 0.050(18) 0.069(17) 0.10(2) 0.043(15) -0.033(16) 0.000(15)
C118 0.10(2) 0.10(2) 0.069(19) 0.051(16) -0.051(18) -0.06(2)
C119 0.07(2) 0.18(3) 0.11(3) 0.08(2) -0.037(19) -0.09(2)
C120 0.08(2) 0.13(3) 0.10(2) 0.07(2) -0.035(18) -0.07(2)
O121 0.068(11) 0.037(8) 0.074(11) -0.035(8) 0.004(9) -0.019(8)
O122 0.066(10) 0.023(7) 0.046(9) -0.001(6) -0.004(8) -0.003(7)
C121 0.09(2) 0.053(15) 0.086(19) -0.039(14) 0.010(16) -0.036(15)
C122 0.09(2) 0.056(17) 0.09(2) -0.037(17) 0.014(18) -0.026(17)
C123 0.09(2) 0.09(2) 0.11(2) -0.08(2) 0.002(19) -0.042(19)
C124 0.12(3) 0.09(2) 0.063(18) -0.024(15) -0.041(17) -0.044(19)
C125 0.09(2) 0.042(14) 0.073(19) -0.013(13) 0.001(16) -0.026(15)
C126 0.072(17) 0.038(12) 0.048(14) -0.021(11) 0.013(12) -0.026(12)
C127 0.054(15) 0.048(14) 0.044(14) -0.018(11) 0.017(12) -0.017(12)
C128 0.076(19) 0.044(13) 0.050(15) -0.021(12) 0.022(14) -0.024(14)
C129 0.075(18) 0.030(12) 0.029(12) -0.002(10) 0.008(12) -0.017(12)
C130 0.09(2) 0.041(14) 0.048(15) -0.004(11) -0.008(14) -0.019(14)
C131 0.13(3) 0.058(17) 0.08(2) -0.027(15) -0.02(2) 0.011(19)
C132 0.13(3) 0.056(19) 0.10(3) -0.014(18) -0.03(2) 0.04(2)
C133 0.17(4) 0.09(3) 0.24(6) -0.06(3) -0.13(4) 0.05(3)
C134 0.28(6) 0.037(18) 0.35(7) -0.01(3) -0.25(6) 0.02(3)
C135 0.18(4) 0.035(16) 0.22(4) -0.03(2) -0.13(4) 0.00(2)
O123 0.066(10) 0.037(7) 0.025(8) -0.012(6) 0.006(7) -0.012(7)
O124 0.039(9) 0.060(9) 0.059(10) -0.033(8) 0.017(8) -0.016(8)
C136 0.058(16) 0.051(13) 0.037(14) -0.013(10) 0.004(12) -0.019(12)
C137 0.09(2) 0.057(15) 0.051(16) -0.015(12) -0.013(15) -0.033(16)
C138 0.064(18) 0.080(18) 0.054(16) -0.015(14) -0.008(14) -0.034(16)
C139 0.061(18) 0.10(2) 0.056(18) -0.022(15) 0.019(14) -0.031(16)
C140 0.069(19) 0.085(18) 0.023(13) -0.012(12) 0.002(12) -0.021(16)
C141 0.057(16) 0.038(11) 0.033(12) -0.013(9) 0.014(11) -0.016(12)
C142 0.09(2) 0.023(10) 0.032(13) -0.012(9) 0.010(13) -0.021(12)
C143 0.047(15) 0.052(13) 0.015(11) -0.003(9) 0.010(10) 0.006(11)
C144 0.045(14) 0.039(11) 0.041(13) -0.013(10) 0.009(11) -0.016(11)
C145 0.033(13) 0.045(12) 0.048(14) -0.004(10) 0.000(11) -0.001(11)
C146 0.054(16) 0.066(15) 0.066(16) -0.043(13) 0.006(13) -0.011(13)
C147 0.035(16) 0.10(2) 0.08(2) -0.040(17) 0.012(14) -0.013(15)
C148 0.042(17) 0.13(3) 0.07(2) -0.021(18) -0.016(15) 0.003(17)
C149 0.07(2) 0.22(4) 0.08(2) -0.03(3) -0.03(2) 0.02(3)
C150 0.06(2) 0.12(2) 0.06(2) -0.026(17) 0.011(16) 0.006(18)
O151 0.059(10) 0.021(7) 0.056(9) -0.015(6) 0.014(8) -0.017(7)
O152 0.030(8) 0.031(7) 0.083(11) -0.029(7) -0.005(7) -0.010(7)
C151 0.077(18) 0.062(15) 0.036(13) -0.012(11) 0.000(12) -0.035(14)
C152 0.14(3) 0.09(2) 0.048(15) -0.024(14) 0.022(16) -0.10(2)
C153 0.18(4) 0.041(16) 0.08(2) -0.041(15) 0.04(2) -0.05(2)
C154 0.11(3) 0.054(17) 0.08(2) -0.023(14) 0.020(19) -0.034(18)
C155 0.080(18) 0.020(11) 0.072(17) -0.017(11) 0.010(14) -0.011(12)
C156 0.083(18) 0.036(12) 0.029(11) -0.020(9) 0.028(11) -0.033(13)
C157 0.063(16) 0.023(10) 0.044(13) -0.014(9) -0.004(11) -0.012(11)
C158 0.021(12) 0.013(10) 0.14(2) -0.018(12) 0.042(13) -0.003(9)
C159 0.046(14) 0.023(10) 0.042(12) -0.011(9) -0.006(10) 0.005(10)
C160 0.042(15) 0.047(14) 0.09(2) -0.033(13) 0.002(14) -0.007(12)
C161 0.06(2) 0.07(2) 0.38(7) -0.07(3) 0.07(3) -0.037(19)
C162 0.07(3) 0.08(2) 0.54(10) -0.17(4) 0.11(4) -0.04(2)
C163 0.05(2) 0.08(2) 0.30(5) -0.11(3) 0.04(3) -0.031(18)
C164 0.10(2) 0.045(15) 0.11(2) -0.009(14) 0.007(18) -0.051(17)
C165 0.036(13) 0.029(11) 0.086(17) -0.006(11) -0.001(12) -0.014(10)
O153 0.063(10) 0.063(9) 0.051(9) -0.040(8) 0.017(8) -0.038(9)
O154 0.058(10) 0.056(9) 0.024(8) -0.015(7) 0.016(7) -0.030(8)
C166 0.11(2) 0.078(17) 0.056(16) -0.020(13) -0.016(15) -0.057(18)
C167 0.11(2) 0.10(2) 0.09(2) -0.050(18) 0.000(18) -0.06(2)
C168 0.09(2) 0.073(18) 0.12(3) -0.024(18) -0.020(19) -0.046(17)
C169 0.09(2) 0.068(17) 0.075(19) -0.025(14) 0.009(15) -0.044(16)
C170 0.057(14) 0.049(13) 0.042(13) -0.009(10) -0.011(11) -0.029(12)
C171 0.044(13) 0.035(11) 0.050(14) -0.012(10) -0.016(11) -0.012(10)
C172 0.039(12) 0.030(10) 0.029(11) -0.013(9) -0.003(9) 0.003(9)
C173 0.025(10) 0.008(8) 0.034(11) -0.013(7) -0.010(8) 0.010(8)
C174 0.070(17) 0.032(11) 0.029(12) 0.002(9) 0.002(11) -0.008(12)
C175 0.054(15) 0.029(11) 0.031(12) -0.007(9) 0.008(10) -0.008(10)
C176 0.066(18) 0.069(16) 0.035(15) -0.011(12) 0.005(13) -0.015(14)
C177 0.10(2) 0.076(18) 0.030(14) -0.026(12) 0.003(15) -0.019(18)
C178 0.09(2) 0.046(14) 0.048(16) -0.011(11) 0.022(14) -0.023(14)
C179 0.09(2) 0.081(18) 0.048(16) -0.021(13) 0.027(15) -0.045(17)
C180 0.068(17) 0.066(15) 0.046(14) -0.027(12) 0.014(12) -0.034(14)
C201 0.56(13) 0.10(4) 0.14(5) 0.04(3) -0.20(7) -0.19(6)
C202 0.08(3) 0.024(18) 0.72(18) -0.07(5) -0.17(6) 0.027(18)
C203 0.8(3) 0.34(13) 0.11(6) -0.06(6) 0.05(9) -0.41(19)
N211 0.16(5) 0.19(5) 0.43(13) 0.01(6) -0.12(7) -0.14(5)
C211 0.15(5) 0.26(10) 0.37(14) -0.15(11) -0.07(7) -0.12(6)
C212 0.22(8) 0.46(16) 0.10(4) 0.06(6) -0.09(4) -0.23(11)
C213 0.18(8) 0.11(4) 0.7(2) 0.18(9) -0.25(11) -0.11(5)
C214 0.13(6) 0.27(13) 0.6(2) -0.23(16) 0.07(12) -0.15(8)
C215 0.20(9) 0.4(2) 0.14(5) -0.08(8) 0.06(5) -0.27(14)
O221 0.55(18) 0.41(10) 0.31(11) -0.13(9) -0.11(10) -0.22(11)
C221 0.22(10) 1.1(4) 0.15(7) 0.03(13) -0.06(7) -0.34(16)
C222 0.05(4) 0.8(3) 0.29(13) -0.14(15) -0.02(5) 0.01(8)
C223 0.28(11) 0.24(7) 0.19(7) -0.07(6) -0.12(8) -0.05(8)
C224 0.09(4) 0.56(18) 0.16(6) -0.11(10) 0.01(4) -0.06(8)

loop_
_atom_type_symbol
_atom_type_description
_atom_type_scat_dispersion_real
_atom_type_scat_dispersion_imag
_atom_type_scat_source
C C 0.0033 0.0016 'International Tables Vol C Tables 4.2.6.8 and 6.1.1.4'
H H 0.0000 0.0000 'International Tables Vol C Tables 4.2.6.8 and 6.1.1.4'
N N 0.0061 0.0033 'International Tables Vol C Tables 4.2.6.8 and 6.1.1.4'
O O 0.0106 0.0060 'International Tables Vol C Tables 4.2.6.8 and 6.1.1.4'
U U -9.6767 9.6646 'International Tables Vol C Tables 4.2.6.8 and 6.1.1.4'

loop_
_geom_angle_atom_site_label_1
_geom_angle_atom_site_label_2
_geom_angle_atom_site_label_3
_geom_angle
_geom_angle_site_symmetry_1
_geom_angle_site_symmetry_3
_geom_angle_publ_flag
O6 U1 O3 89.7(4) . . ?
O6 U1 O11 171.8(4) . . ?
O3 U1 O11 82.1(4) . . ?
O6 U1 O13 85.3(4) . . ?
O3 U1 O13 173.9(4) . . ?
O11 U1 O13 102.9(4) . . ?
O6 U1 O14 112.2(5) . . ?
O3 U1 O14 116.4(4) . . ?
O11 U1 O14 71.5(5) . . ?
O13 U1 O14 68.9(5) . . ?
O6 U1 O12 115.8(4) . . ?
O3 U1 O12 110.7(4) . . ?
O11 U1 O12 68.1(4) . . ?
O13 U1 O12 68.7(5) . . ?
O14 U1 O12 110.8(4) . . ?
O6 U1 O2 68.8(4) . . ?
O3 U1 O2 68.5(4) . . ?
O11 U1 O2 107.3(4) . . ?
O13 U1 O2 112.6(4) . . ?
O14 U1 O2 66.3(4) . . ?
O12 U1 O2 175.4(4) . . ?
O6 U1 O7 68.3(4) . . ?
O3 U1 O7 69.7(4) . . ?
O11 U1 O7 109.0(4) . . ?
O13 U1 O7 105.1(4) . . ?
O14 U1 O7 173.7(4) . . ?
O12 U1 O7 64.3(4) . . ?
O2 U1 O7 118.8(4) . . ?
O6 U1 U2 80.8(3) . . ?
O3 U1 U2 31.5(3) . . ?
O11 U1 U2 92.4(3) . . ?
O13 U1 U2 143.5(4) . . ?
O14 U1 U2 147.5(3) . . ?
O12 U1 U2 87.4(3) . . ?
O2 U1 U2 93.5(3) . . ?
O7 U1 U2 38.5(3) . . ?
O6 U1 U4 31.6(3) . . ?
O3 U1 U4 81.0(3) . . ?
O11 U1 U4 144.8(3) . . ?
O13 U1 U4 96.4(3) . . ?
O14 U1 U4 88.8(3) . . ?
O12 U1 U4 147.1(3) . . ?
O2 U1 U4 37.5(3) . . ?
O7 U1 U4 93.7(3) . . ?
U2 U1 U4 89.142(19) . . ?
O6 U1 U6 31.0(3) . . ?
O3 U1 U6 81.7(3) . . ?
O11 U1 U6 146.3(4) . . ?
O13 U1 U6 92.2(3) . . ?
O14 U1 U6 142.1(3) . . ?
O12 U1 U6 90.6(3) . . ?
O2 U1 U6 93.8(3) . . ?
O7 U1 U6 37.5(3) . . ?
U2 U1 U6 59.768(19) . . ?
U4 U1 U6 59.906(18) . . ?
O6 U1 U5 81.2(3) . . ?
O3 U1 U5 31.3(3) . . ?
O11 U1 U5 91.5(3) . . ?
O13 U1 U5 150.1(4) . . ?
O14 U1 U5 91.7(3) . . ?
O12 U1 U5 141.2(3) . . ?
O2 U1 U5 37.5(3) . . ?
O7 U1 U5 94.5(2) . . ?
U2 U1 U5 59.785(18) . . ?
U4 U1 U5 59.328(18) . . ?
U6 U1 U5 89.806(19) . . ?
O3 U2 O8 91.3(4) . . ?
O3 U2 O31 86.0(5) . . ?
O8 U2 O31 151.8(4) . . ?
O3 U2 O34 152.2(4) . . ?
O8 U2 O34 81.7(5) . . ?
O31 U2 O34 112.5(5) . . ?
O3 U2 O32 94.9(5) . . ?
O8 U2 O32 137.5(4) . . ?
O31 U2 O32 70.7(5) . . ?
O34 U2 O32 73.5(5) . . ?
O3 U2 O33 137.4(4) . . ?
O8 U2 O33 90.1(4) . . ?
O31 U2 O33 73.6(5) . . ?
O34 U2 O33 69.8(4) . . ?
O32 U2 O33 112.0(5) . . ?
O3 U2 O4 69.5(4) . . ?
O8 U2 O4 69.5(4) . . ?
O31 U2 O4 134.2(4) . . ?
O34 U2 O4 82.9(4) . . ?
O32 U2 O4 73.5(4) . . ?
O33 U2 O4 148.2(4) . . ?
O3 U2 O7 69.7(4) . . ?
O8 U2 O7 69.8(4) . . ?
O31 U2 O7 83.0(4) . . ?
O34 U2 O7 130.8(4) . . ?
O32 U2 O7 150.6(4) . . ?
O33 U2 O7 71.0(4) . . ?
O4 U2 O7 120.3(4) . . ?
O3 U2 U6 82.0(3) . . ?
O8 U2 U6 32.2(2) . . ?
O31 U2 U6 119.9(3) . . ?
O34 U2 U6 104.2(3) . . ?
O32 U2 U6 168.5(3) . . ?
O33 U2 U6 76.9(3) . . ?
O4 U2 U6 95.1(3) . . ?
O7 U2 U6 37.8(3) . . ?
O3 U2 U3 83.0(3) . . ?
O8 U2 U3 31.2(2) . . ?
O31 U2 U3 168.8(4) . . ?
O34 U2 U3 77.2(3) . . ?
O32 U2 U3 108.1(3) . . ?
O33 U2 U3 116.3(3) . . ?
O4 U2 U3 38.6(3) . . ?
O7 U2 U3 95.1(3) . . ?
U6 U2 U3 60.521(19) . . ?
O3 U2 U5 32.1(2) . . ?
O8 U2 U5 82.1(3) . . ?
O31 U2 U5 108.5(4) . . ?
O34 U2 U5 120.1(3) . . ?
O32 U2 U5 81.3(4) . . ?
O33 U2 U5 166.0(3) . . ?
O4 U2 U5 37.6(3) . . ?
O7 U2 U5 95.3(3) . . ?
U6 U2 U5 90.52(2) . . ?
U3 U2 U5 60.588(18) . . ?
O3 U2 U1 31.2(3) . . ?
O8 U2 U1 82.8(3) . . ?
O31 U2 U1 80.4(4) . . ?
O34 U2 U1 164.2(3) . . ?
O32 U2 U1 120.8(4) . . ?
O33 U2 U1 107.2(3) . . ?
O4 U2 U1 94.6(3) . . ?
O7 U2 U1 38.7(3) . . ?
U6 U2 U1 60.387(18) . . ?
U3 U2 U1 91.13(2) . . ?
U5 U2 U1 60.40(2) . . ?
O8 U3 O1 89.6(4) . . ?
O8 U3 O64 168.5(4) . . ?
O1 U3 O64 81.9(4) . . ?
O8 U3 O61 84.8(4) . . ?
O1 U3 O61 171.8(4) . . ?
O64 U3 O61 104.5(4) . . ?
O8 U3 O62 106.5(5) . . ?
O1 U3 O62 118.4(4) . . ?
O64 U3 O62 71.4(5) . . ?
O61 U3 O62 69.1(4) . . ?
O8 U3 O5 68.7(4) . . ?
O1 U3 O5 70.4(4) . . ?
O64 U3 O5 115.0(5) . . ?
O61 U3 O5 101.9(4) . . ?
O62 U3 O5 170.5(4) . . ?
O8 U3 O63 122.1(4) . . ?
O1 U3 O63 108.2(4) . . ?
O64 U3 O63 68.3(4) . . ?
O61 U3 O63 70.1(5) . . ?
O62 U3 O63 111.1(4) . . ?
O5 U3 O63 67.0(4) . . ?
O8 U3 O4 69.6(3) . . ?
O1 U3 O4 67.1(4) . . ?
O64 U3 O4 99.8(4) . . ?
O61 U3 O4 116.0(4) . . ?
O62 U3 O4 64.6(4) . . ?
O5 U3 O4 119.2(4) . . ?
O63 U3 O4 168.1(4) . . ?
O8 U3 U2 31.8(2) . . ?
O1 U3 U2 80.4(3) . . ?
O64 U3 U2 137.8(3) . . ?
O61 U3 U2 97.7(3) . . ?
O62 U3 U2 84.2(3) . . ?
O5 U3 U2 94.3(3) . . ?
O63 U3 U2 153.8(3) . . ?
O4 U3 U2 38.0(2) . . ?
O8 U3 U4 81.0(3) . . ?
O1 U3 U4 31.6(3) . . ?
O64 U3 U4 95.4(4) . . ?
O61 U3 U4 141.0(3) . . ?
O62 U3 U4 150.0(3) . . ?
O5 U3 U4 39.1(3) . . ?
O63 U3 U4 87.2(3) . . ?
O4 U3 U4 92.6(3) . . ?
U2 U3 U4 88.96(2) . . ?
O8 U3 U6 30.9(3) . . ?
O1 U3 U6 81.3(3) . . ?
O64 U3 U6 152.3(4) . . ?
O61 U3 U6 90.8(3) . . ?
O62 U3 U6 136.3(4) . . ?
O5 U3 U6 37.9(3) . . ?
O63 U3 U6 96.4(3) . . ?
O4 U3 U6 93.8(2) . . ?
U2 U3 U6 59.722(18) . . ?
U4 U3 U6 59.729(18) . . ?
O8 U3 U5 81.8(3) . . ?
O1 U3 U5 30.3(3) . . ?
O64 U3 U5 87.0(3) . . ?
O61 U3 U5 153.1(3) . . ?
O62 U3 U5 92.6(3) . . ?
O5 U3 U5 94.8(3) . . ?
O63 U3 U5 136.5(3) . . ?
O4 U3 U5 37.1(3) . . ?
U2 U3 U5 59.713(18) . . ?
U4 U3 U5 59.128(19) . . ?
U6 U3 U5 89.558(19) . . ?
O1 U4 O6 90.1(4) . . ?
O1 U4 O94 82.1(4) . . ?
O6 U4 O94 159.9(4) . . ?
O1 U4 O91 156.9(4) . . ?
O6 U4 O91 79.5(5) . . ?
O94 U4 O91 114.0(4) . . ?
O1 U4 O92 133.1(4) . . ?
O6 U4 O92 99.0(4) . . ?
O94 U4 O92 73.8(5) . . ?
O91 U4 O92 69.5(4) . . ?
O1 U4 O93 100.3(4) . . ?
O6 U4 O93 130.6(4) . . ?
O94 U4 O93 69.3(5) . . ?
O91 U4 O93 72.4(5) . . ?
O92 U4 O93 107.6(5) . . ?
O1 U4 O2 69.8(4) . . ?
O6 U4 O2 68.7(4) . . ?
O94 U4 O2 124.6(4) . . ?
O91 U4 O2 87.2(4) . . ?
O92 U4 O2 155.6(4) . . ?
O93 U4 O2 70.2(4) . . ?
O1 U4 O5 69.3(4) . . ?
O6 U4 O5 70.5(4) . . ?
O94 U4 O5 89.4(4) . . ?
O91 U4 O5 124.7(4) . . ?
O92 U4 O5 70.8(4) . . ?
O93 U4 O5 157.7(4) . . ?
O2 U4 O5 120.7(4) . . ?
O1 U4 U5 31.9(3) . . ?
O6 U4 U5 81.7(3) . . ?
O94 U4 U5 100.4(3) . . ?
O91 U4 U5 125.2(3) . . ?
O92 U4 U5 164.8(3) . . ?
O93 U4 U5 82.6(4) . . ?
O2 U4 U5 38.2(3) . . ?
O5 U4 U5 95.5(2) . . ?
O1 U4 U1 82.2(3) . . ?
O6 U4 U1 30.7(3) . . ?
O94 U4 U1 160.7(3) . . ?
O91 U4 U1 78.3(3) . . ?
O92 U4 U1 125.4(3) . . ?
O93 U4 U1 102.8(3) . . ?
O2 U4 U1 38.2(2) . . ?
O5 U4 U1 95.4(2) . . ?
U5 U4 U1 60.579(19) . . ?
O1 U4 U6 81.6(3) . . ?
O6 U4 U6 32.2(3) . . ?
O94 U4 U6 127.8(3) . . ?
O91 U4 U6 99.1(3) . . ?
O92 U4 U6 82.4(3) . . ?
O93 U4 U6 162.7(3) . . ?
O2 U4 U6 94.8(3) . . ?
O5 U4 U6 38.6(2) . . ?
U5 U4 U6 90.74(2) . . ?
U1 U4 U6 60.264(18) . . ?
O1 U4 U3 31.3(3) . . ?
O6 U4 U3 82.2(3) . . ?
O94 U4 U3 81.5(3) . . ?
O91 U4 U3 159.4(3) . . ?
O92 U4 U3 104.3(3) . . ?
O93 U4 U3 127.7(3) . . ?
O2 U4 U3 95.1(3) . . ?
O5 U4 U3 38.2(2) . . ?
U5 U4 U3 60.628(18) . . ?
U1 U4 U3 90.77(2) . . ?
U6 U4 U3 60.263(19) . . ?
O1 U5 O3 89.9(4) . . ?
O1 U5 O123 167.2(3) . . ?
O3 U5 O123 78.5(3) . . ?
O1 U5 O122 80.1(3) . . ?
O3 U5 O122 168.9(3) . . ?
O123 U5 O122 112.0(4) . . ?
O1 U5 O124 121.4(3) . . ?
O3 U5 O124 111.5(3) . . ?
O123 U5 O124 68.7(5) . . ?
O122 U5 O124 70.5(5) . . ?
O1 U5 O121 110.1(3) . . ?
O3 U5 O121 120.5(4) . . ?
O123 U5 O121 72.1(5) . . ?
O122 U5 O121 68.1(5) . . ?
O124 U5 O121 104.2(5) . . ?
O1 U5 O4 68.1(4) . . ?
O3 U5 O4 69.5(4) . . ?
O123 U5 O4 102.3(4) . . ?
O122 U5 O4 110.5(4) . . ?
O124 U5 O4 170.0(3) . . ?
O121 U5 O4 68.1(3) . . ?
O1 U5 O2 70.0(4) . . ?
O3 U5 O2 68.5(4) . . ?
O123 U5 O2 109.9(3) . . ?
O122 U5 O2 103.2(4) . . ?
O124 U5 O2 69.2(3) . . ?
O121 U5 O2 170.8(4) . . ?
O4 U5 O2 119.2(4) . . ?
O1 U5 U4 32.4(3) . . ?
O3 U5 U4 81.3(3) . . ?
O123 U5 U4 147.2(3) . . ?
O122 U5 U4 87.6(3) . . ?
O124 U5 U4 95.6(3) . . ?
O121 U5 U4 140.6(4) . . ?
O4 U5 U4 94.3(3) . . ?
O2 U5 U4 37.9(2) . . ?
O1 U5 U2 80.5(3) . . ?
O3 U5 U2 31.9(3) . . ?
O123 U5 U2 86.7(3) . . ?
O122 U5 U2 147.8(4) . . ?
O124 U5 U2 141.6(3) . . ?
O121 U5 U2 95.1(4) . . ?
O4 U5 U2 37.8(2) . . ?
O2 U5 U2 93.9(3) . . ?
U4 U5 U2 89.60(2) . . ?
O1 U5 U1 82.1(3) . . ?
O3 U5 U1 30.8(3) . . ?
O123 U5 U1 90.4(3) . . ?
O122 U5 U1 141.1(4) . . ?
O124 U5 U1 90.3(3) . . ?
O121 U5 U1 150.8(4) . . ?
O4 U5 U1 94.2(2) . . ?
O2 U5 U1 37.9(3) . . ?
U4 U5 U1 60.093(17) . . ?
U2 U5 U1 59.812(19) . . ?
O1 U5 U3 30.5(3) . . ?
O3 U5 U3 82.0(3) . . ?
O123 U5 U3 140.1(4) . . ?
O122 U5 U3 91.6(3) . . ?
O124 U5 U3 151.2(4) . . ?
O121 U5 U3 88.9(3) . . ?
O4 U5 U3 37.9(3) . . ?
O2 U5 U3 94.4(3) . . ?
U4 U5 U3 60.244(19) . . ?
U2 U5 U3 59.698(19) . . ?
U1 U5 U3 90.266(19) . . ?
O8 U6 O6 89.8(4) . . ?
O8 U6 O154 114.6(3) . . ?
O6 U6 O154 122.4(4) . . ?
O8 U6 O153 161.3(3) . . ?
O6 U6 O153 73.8(3) . . ?
O154 U6 O153 69.1(4) . . ?
O8 U6 O151 123.9(3) . . ?
O6 U6 O151 112.4(3) . . ?
O154 U6 O151 96.2(4) . . ?
O153 U6 O151 72.1(5) . . ?
O8 U6 O152 76.9(3) . . ?
O6 U6 O152 163.8(3) . . ?
O154 U6 O152 72.4(5) . . ?
O153 U6 O152 120.6(4) . . ?
O151 U6 O152 69.1(4) . . ?
O8 U6 O7 70.4(4) . . ?
O6 U6 O7 68.1(4) . . ?
O154 U6 O7 167.1(3) . . ?
O153 U6 O7 110.2(3) . . ?
O151 U6 O7 71.9(3) . . ?
O152 U6 O7 98.3(3) . . ?
O8 U6 O5 68.1(4) . . ?
O6 U6 O5 71.3(4) . . ?
O154 U6 O5 71.7(3) . . ?
O153 U6 O5 97.4(4) . . ?
O151 U6 O5 166.4(3) . . ?
O152 U6 O5 111.2(3) . . ?
O7 U6 O5 120.7(4) . . ?
O8 U6 U2 32.3(3) . . ?
O6 U6 U2 80.3(3) . . ?
O154 U6 U2 144.5(3) . . ?
O153 U6 U2 146.3(3) . . ?
O151 U6 U2 99.2(3) . . ?
O152 U6 U2 83.6(3) . . ?
O7 U6 U2 38.3(3) . . ?
O5 U6 U2 94.3(2) . . ?
O8 U6 U4 80.9(3) . . ?
O6 U6 U4 32.2(3) . . ?
O154 U6 U4 98.2(4) . . ?
O153 U6 U4 80.4(3) . . ?
O151 U6 U4 141.8(3) . . ?
O152 U6 U4 149.1(3) . . ?
O7 U6 U4 94.3(3) . . ?
O5 U6 U4 39.3(3) . . ?
U2 U6 U4 89.14(2) . . ?
O8 U6 U1 82.4(3) . . ?
O6 U6 U1 30.2(3) . . ?
O154 U6 U1 151.0(4) . . ?
O153 U6 U1 87.5(3) . . ?
O151 U6 U1 92.5(3) . . ?
O152 U6 U1 136.3(3) . . ?
O7 U6 U1 38.1(3) . . ?
O5 U6 U1 95.6(3) . . ?
U2 U6 U1 59.845(19) . . ?
U4 U6 U1 59.830(18) . . ?
O8 U6 U3 30.4(3) . . ?
O6 U6 U3 82.1(3) . . ?
O154 U6 U3 94.1(3) . . ?
O153 U6 U3 134.7(4) . . ?
O151 U6 U3 153.2(3) . . ?
O152 U6 U3 90.7(3) . . ?
O7 U6 U3 94.8(3) . . ?
O5 U6 U3 37.8(2) . . ?
U2 U6 U3 59.757(17) . . ?
U4 U6 U3 60.008(19) . . ?
U1 U6 U3 90.366(19) . . ?
U5 O1 U3 119.2(5) . . ?
U5 O1 U4 115.6(4) . . ?
U3 O1 U4 117.2(5) . . ?
U4 O2 U5 104.0(4) . . ?
U4 O2 U1 104.3(4) . . ?
U5 O2 U1 104.6(5) . . ?
U1 O3 U2 117.3(5) . . ?
U1 O3 U5 117.9(5) . . ?
U2 O3 U5 115.9(4) . . ?
U5 O4 U2 104.6(4) . . ?
U5 O4 U3 105.0(4) . . ?
U2 O4 U3 103.4(4) . . ?
U3 O5 U6 104.2(4) . . ?
U3 O5 U4 102.7(4) . . ?
U6 O5 U4 102.1(4) . . ?
U1 O6 U6 118.7(5) . . ?
U1 O6 U4 117.6(4) . . ?
U6 O6 U4 115.6(4) . . ?
U6 O7 U2 103.9(4) . . ?
U6 O7 U1 104.4(5) . . ?
U2 O7 U1 102.8(4) . . ?
U3 O8 U6 118.7(5) . . ?
U3 O8 U2 116.9(4) . . ?
U6 O8 U2 115.5(4) . . ?
C7 O11 U1 140.0(12) . . ?
C9 O12 U1 136.9(12) . . ?
C2 C1 C6 120(2) . . ?
C3 C2 C1 123(2) . . ?
C2 C3 C4 118(2) . . ?
C3 C4 C5 121(2) . . ?
C6 C5 C4 119(2) . . ?
C1 C6 C5 118.3(19) . . ?
C1 C6 C7 119.9(17) . . ?
C5 C6 C7 121.5(18) . . ?
O11 C7 C8 123.3(17) . . ?
O11 C7 C6 114.1(17) . . ?
C8 C7 C6 122.1(17) . . ?
C9 C8 C7 121.4(18) . . ?
O12 C9 C8 125.3(17) . . ?
O12 C9 C10 116.8(16) . . ?
C8 C9 C10 117.5(17) . . ?
C15 C10 C11 120.2(18) . . ?
C15 C10 C9 117.3(17) . . ?
C11 C10 C9 122.4(19) . . ?
C12 C11 C10 118(2) . . ?
C11 C12 C13 121(2) . . ?
C14 C13 C12 121(2) . . ?
C13 C14 C15 119(2) . . ?
C10 C15 C14 121(2) . . ?
C22 O13 U1 127.8(13) . . ?
C24 O14 U1 129.1(12) . . ?
C17 C16 C21 118(3) . . ?
C18 C17 C16 122(2) . . ?
C17 C18 C19 120(2) . . ?
C20 C19 C18 117(3) . . ?
C21 C20 C19 122(2) . . ?
C20 C21 C16 120(2) . . ?
C20 C21 C22 118(2) . . ?
C16 C21 C22 122(2) . . ?
O13 C22 C23 122.2(19) . . ?
O13 C22 C21 116.8(19) . . ?
C23 C22 C21 121.0(19) . . ?
C22 C23 C24 128(2) . . ?
O14 C24 C23 119.4(19) . . ?
O14 C24 C25 117.9(17) . . ?
C23 C24 C25 122.6(18) . . ?
C26 C25 C30 116(2) . . ?
C26 C25 C24 125(2) . . ?
C30 C25 C24 119.2(19) . . ?
C25 C26 C27 122(2) . . ?
C28 C27 C26 120(2) . . ?
C27 C28 C29 120(3) . . ?
C28 C29 C30 119(2) . . ?
C29 C30 C25 123(2) . . ?
C37 O31 U2 132.4(14) . . ?
C39 O32 U2 131.2(14) . . ?
C32 C31 C36 120(3) . . ?
C33 C32 C31 121(3) . . ?
C32 C33 C34 120(3) . . ?
C33 C34 C35 119(3) . . ?
C36 C35 C34 123(3) . . ?
C35 C36 C31 116(2) . . ?
C35 C36 C37 119(2) . . ?
C31 C36 C37 125(2) . . ?
O31 C37 C38 126(2) . . ?
O31 C37 C36 118(2) . . ?
C38 C37 C36 116(2) . . ?
C39 C38 C37 121(2) . . ?
O32 C39 C38 125(2) . . ?
O32 C39 C40 118(2) . . ?
C38 C39 C40 117(2) . . ?
C41 C40 C45 118(2) . . ?
C41 C40 C39 125(2) . . ?
C45 C40 C39 117(2) . . ?
C42 C41 C40 122(3) . . ?
C43 C42 C41 122(3) . . ?
C42 C43 C44 121(3) . . ?
C45 C44 C43 116(3) . . ?
C40 C45 C44 122(3) . . ?
C52 O33 U2 137.8(12) . . ?
C54 O34 U2 139.1(13) . . ?
C51 C46 C47 122(2) . . ?
C48 C47 C46 120(3) . . ?
C47 C48 C49 118(2) . . ?
C50 C49 C48 122(2) . . ?
C49 C50 C51 119(2) . . ?
C46 C51 C50 118.6(19) . . ?
C46 C51 C52 125(2) . . ?
C50 C51 C52 116.8(19) . . ?
O33 C52 C53 125.7(18) . . ?
O33 C52 C51 117.3(17) . . ?
C53 C52 C51 117.1(19) . . ?
C52 C53 C54 121(2) . . ?
O34 C54 C53 123.7(19) . . ?
O34 C54 C55 120.3(19) . . ?
C53 C54 C55 116(2) . . ?
C56 C55 C60 119(2) . . ?
C56 C55 C54 127(2) . . ?
C60 C55 C54 114(2) . . ?
C55 C56 C57 119(3) . . ?
C58 C57 C56 122(3) . . ?
C59 C58 C57 120(3) . . ?
C58 C59 C60 119(3) . . ?
C55 C60 C59 121(2) . . ?
C67 O61 U3 134.2(12) . . ?
C69 O62 U3 136.0(13) . . ?
C66 C61 C62 123(2) . . ?
C63 C62 C61 118(2) . . ?
C62 C63 C64 122(2) . . ?
C63 C64 C65 118(2) . . ?
C66 C65 C64 123(2) . . ?
C65 C66 C61 116.2(19) . . ?
C65 C66 C67 126(2) . . ?
C61 C66 C67 118.1(19) . . ?
O61 C67 C68 124.3(19) . . ?
O61 C67 C66 117.3(17) . . ?
C68 C67 C66 118.4(18) . . ?
C69 C68 C67 124(2) . . ?
O62 C69 C68 123.2(19) . . ?
O62 C69 C70 117.4(18) . . ?
C68 C69 C70 119.4(19) . . ?
C71 C70 C75 117(2) . . ?
C71 C70 C69 124(2) . . ?
C75 C70 C69 118(2) . . ?
C70 C71 C72 124(2) . . ?
C73 C72 C71 117(3) . . ?
C72 C73 C74 124(3) . . ?
C73 C74 C75 116(3) . . ?
C70 C75 C74 122(2) . . ?
C82 O63 U3 134.1(11) . . ?
C84 O64 U3 136.0(12) . . ?
C77 C76 C81 122.2(18) . . ?
C76 C77 C78 117.8(19) . . ?
C79 C78 C77 121(2) . . ?
C78 C79 C80 120(2) . . ?
C79 C80 C81 122.2(19) . . ?
C76 C81 C80 116.6(17) . . ?
C76 C81 C82 118.4(16) . . ?
C80 C81 C82 124.9(16) . . ?
O63 C82 C83 121.0(16) . . ?
O63 C82 C81 119.5(15) . . ?
C83 C82 C81 119.4(15) . . ?
C84 C83 C82 124.6(16) . . ?
O64 C84 C83 123.6(16) . . ?
O64 C84 C85 115.5(16) . . ?
C83 C84 C85 120.9(16) . . ?
C90 C85 C86 119.0(19) . . ?
C90 C85 C84 118.2(17) . . ?
C86 C85 C84 122.7(19) . . ?
C87 C86 C85 120(2) . . ?
C88 C87 C86 121(2) . . ?
C87 C88 C89 118(2) . . ?
C88 C89 C90 121(3) . . ?
C85 C90 C89 119(2) . . ?
C97 O91 U4 138.7(12) . . ?
C99 O92 U4 138.6(12) . . ?
C96 C91 C92 119(2) . . ?
C93 C92 C91 121(3) . . ?
C94 C93 C92 120(2) . . ?
C95 C94 C93 121(2) . . ?
C94 C95 C96 121(2) . . ?
C95 C96 C91 119(2) . . ?
C95 C96 C97 119.6(18) . . ?
C91 C96 C97 121.5(19) . . ?
O91 C97 C98 124.2(18) . . ?
O91 C97 C96 115.3(17) . . ?
C98 C97 C96 120.4(17) . . ?
C99 C98 C97 125.5(19) . . ?
O92 C99 C98 123.2(19) . . ?
O92 C99 C100 111.8(16) . . ?
C98 C99 C100 124.9(18) . . ?
C105 C100 C101 115(2) . . ?
C105 C100 C99 123.3(19) . . ?
C101 C100 C99 121(2) . . ?
C100 C101 C102 121(3) . . ?
C103 C102 C101 122(3) . . ?
C104 C103 C102 118(3) . . ?
C103 C104 C105 121(3) . . ?
C100 C105 C104 123(2) . . ?
C112 O93 U4 133.9(13) . . ?
C114 O94 U4 134.8(12) . . ?
C111 C106 C107 118(3) . . ?
C108 C107 C106 122(3) . . ?
C107 C108 C109 120(3) . . ?
C108 C109 C110 118(3) . . ?
C111 C110 C109 123(3) . . ?
C110 C111 C106 117(2) . . ?
C110 C111 C112 122(2) . . ?
C106 C111 C112 121(2) . . ?
O93 C112 C113 122.1(19) . . ?
O93 C112 C111 115.3(18) . . ?
C113 C112 C111 122(2) . . ?
C112 C113 C114 126(2) . . ?
O94 C114 C113 122.8(18) . . ?
O94 C114 C115 114(2) . . ?
C113 C114 C115 123.1(19) . . ?
C120 C115 C116 118(2) . . ?
C120 C115 C114 120(2) . . ?
C116 C115 C114 121(2) . . ?
C115 C116 C117 121(2) . . ?
C118 C117 C116 120(2) . . ?
C117 C118 C119 121(2) . . ?
C120 C119 C118 118(3) . . ?
C115 C120 C119 122(3) . . ?
C127 O121 U5 132.2(15) . . ?
C129 O122 U5 136.1(13) . . ?
C122 C121 C126 120(3) . . ?
C123 C122 C121 122(2) . . ?
C122 C123 C124 119(3) . . ?
C125 C124 C123 120(3) . . ?
C124 C125 C126 121(2) . . ?
C125 C126 C121 119(2) . . ?
C125 C126 C127 119.8(19) . . ?
C121 C126 C127 122(2) . . ?
O121 C127 C128 126(2) . . ?
O121 C127 C126 114(2) . . ?
C128 C127 C126 120.4(19) . . ?
C127 C128 C129 122(2) . . ?
O122 C129 C128 123(2) . . ?
O122 C129 C130 116(2) . . ?
C128 C129 C130 122(2) . . ?
C135 C130 C131 116(3) . . ?
C135 C130 C129 122(2) . . ?
C131 C130 C129 122(2) . . ?
C132 C131 C130 120(3) . . ?
C133 C132 C131 120(3) . . ?
C132 C133 C134 120(4) . . ?
C135 C134 C133 118(4) . . ?
C134 C135 C130 125(3) . . ?
C142 O123 U5 137.8(14) . . ?
C144 O124 U5 133.7(13) . . ?
C137 C136 C141 123(2) . . ?
C138 C137 C136 120(2) . . ?
C137 C138 C139 120(2) . . ?
C140 C139 C138 119(3) . . ?
C141 C140 C139 123(2) . . ?
C140 C141 C136 116(2) . . ?
C140 C141 C142 120.2(18) . . ?
C136 C141 C142 124(2) . . ?
O123 C142 C143 123(2) . . ?
O123 C142 C141 114(2) . . ?
C143 C142 C141 122.5(19) . . ?
C144 C143 C142 123.2(18) . . ?
O124 C144 C143 126(2) . . ?
O124 C144 C145 112.7(18) . . ?
C143 C144 C145 121.4(18) . . ?
C150 C145 C146 113(2) . . ?
C150 C145 C144 122(2) . . ?
C146 C145 C144 125(2) . . ?
C147 C146 C145 124(2) . . ?
C148 C147 C146 117(2) . . ?
C147 C148 C149 123(3) . . ?
C148 C149 C150 118(3) . . ?
C149 C150 C145 124(3) . . ?
C157 O151 U6 131.1(12) . . ?
C159 O152 U6 134.0(12) . . ?
C156 C151 C152 118(2) . . ?
C153 C152 C151 123(3) . . ?
C152 C153 C154 118(3) . . ?
C153 C154 C155 122(3) . . ?
C154 C155 C156 119(3) . . ?
C151 C156 C155 120(2) . . ?
C151 C156 C157 118(2) . . ?
C155 C156 C157 122(2) . . ?
O151 C157 C158 123.2(16) . . ?
O151 C157 C156 116.8(18) . . ?
C158 C157 C156 119.9(18) . . ?
C159 C158 C157 126.1(17) . . ?
O152 C159 C158 122.1(19) . . ?
O152 C159 C160 116.1(17) . . ?
C158 C159 C160 121.8(17) . . ?
C165 C160 C161 118(2) . . ?
C165 C160 C159 121.7(19) . . ?
C161 C160 C159 120(2) . . ?
C160 C161 C162 121(3) . . ?
C161 C162 C163 118(3) . . ?
C164 C163 C162 121(3) . . ?
C163 C164 C165 120(2) . . ?
C160 C165 C164 122(2) . . ?
C172 O153 U6 140.0(13) . . ?
C174 O154 U6 141.7(13) . . ?
C167 C166 C171 118(2) . . ?
C166 C167 C168 124(3) . . ?
C169 C168 C167 117(2) . . ?
C170 C169 C168 122(2) . . ?
C169 C170 C171 120(2) . . ?
C170 C171 C166 119.3(19) . . ?
C170 C171 C172 118.7(17) . . ?
C166 C171 C172 122.0(19) . . ?
O153 C172 C173 122.5(18) . . ?
O153 C172 C171 115.8(17) . . ?
C173 C172 C171 121.6(16) . . ?
C172 C173 C174 126.2(17) . . ?
O154 C174 C173 119.8(17) . . ?
O154 C174 C175 117(2) . . ?
C173 C174 C175 123.6(19) . . ?
C176 C175 C180 115.4(19) . . ?
C176 C175 C174 124(2) . . ?
C180 C175 C174 120(2) . . ?
C177 C176 C175 123(3) . . ?
C178 C177 C176 120(2) . . ?
C177 C178 C179 121(2) . . ?
C178 C179 C180 119(3) . . ?
C179 C180 C175 122(2) . . ?
C203 C201 C202 108(10) 2_666 . ?
C203 C202 C201 115(9) . . ?
C202 C203 C201 137(10) . 2_666 ?
C211 N211 C215 115(9) . . ?
N211 C211 C212 121(10) . . ?
C211 C212 C213 118(9) . . ?
C214 C213 C212 123(10) . . ?
C215 C214 C213 120(10) . . ?
C214 C215 N211 120(10) . . ?
C221 O221 C224 92(9) . . ?
O221 C221 C222 90(6) . . ?
C223 C222 C221 109(7) . . ?
C222 C223 C224 98(9) . . ?
C223 C224 O221 109(7) . . ?

loop_
_geom_bond_atom_site_label_1
_geom_bond_atom_site_label_2
_geom_bond_distance
_geom_bond_site_symmetry_2
_geom_bond_publ_flag
U1 O6 2.211(10) . ?
U1 O3 2.233(10) . ?
U1 O11 2.335(11) . ?
U1 O13 2.367(12) . ?
U1 O14 2.410(12) . ?
U1 O12 2.434(11) . ?
U1 O2 2.448(10) . ?
U1 O7 2.456(11) . ?
U1 U2 3.8306(11) . ?
U1 U4 3.8348(10) . ?
U1 U6 3.8515(10) . ?
U1 U5 3.8533(10) . ?
U2 O3 2.252(12) . ?
U2 O8 2.266(10) . ?
U2 O31 2.336(13) . ?
U2 O34 2.336(13) . ?
U2 O32 2.368(13) . ?
U2 O33 2.383(13) . ?
U2 O4 2.424(10) . ?
U2 O7 2.444(11) . ?
U2 U6 3.8276(10) . ?
U2 U3 3.8290(10) . ?
U2 U5 3.8295(11) . ?
U3 O8 2.226(10) . ?
U3 O1 2.246(11) . ?
U3 O64 2.323(12) . ?
U3 O61 2.378(13) . ?
U3 O62 2.423(13) . ?
U3 O5 2.442(10) . ?
U3 O63 2.448(12) . ?
U3 O4 2.455(11) . ?
U3 U4 3.8486(11) . ?
U3 U6 3.8584(10) . ?
U3 U5 3.8632(10) . ?
U4 O1 2.264(11) . ?
U4 O6 2.271(11) . ?
U4 O94 2.356(12) . ?
U4 O91 2.358(13) . ?
U4 O92 2.380(12) . ?
U4 O93 2.381(14) . ?
U4 O2 2.407(11) . ?
U4 O5 2.486(12) . ?
U4 U5 3.8050(10) . ?
U4 U6 3.8377(11) . ?
U5 O1 2.232(11) . ?
U5 O3 2.265(11) . ?
U5 O123 2.351(12) . ?
U5 O122 2.353(12) . ?
U5 O124 2.390(13) . ?
U5 O121 2.390(13) . ?
U5 O4 2.415(12) . ?
U5 O2 2.423(11) . ?
U6 O8 2.260(10) . ?
U6 O6 2.265(11) . ?
U6 O154 2.318(12) . ?
U6 O153 2.369(13) . ?
U6 O151 2.397(12) . ?
U6 O152 2.405(12) . ?
U6 O7 2.418(11) . ?
U6 O5 2.448(10) . ?
O11 C7 1.24(2) . ?
O12 C9 1.26(2) . ?
C1 C2 1.35(3) . ?
C1 C6 1.38(3) . ?
C2 C3 1.34(3) . ?
C3 C4 1.35(3) . ?
C4 C5 1.40(3) . ?
C5 C6 1.39(3) . ?
C6 C7 1.52(3) . ?
C7 C8 1.44(3) . ?
C8 C9 1.35(2) . ?
C9 C10 1.51(3) . ?
C10 C15 1.37(3) . ?
C10 C11 1.39(3) . ?
C11 C12 1.38(3) . ?
C12 C13 1.39(3) . ?
C13 C14 1.36(3) . ?
C14 C15 1.40(3) . ?
O13 C22 1.25(2) . ?
O14 C24 1.26(2) . ?
C16 C17 1.37(3) . ?
C16 C21 1.38(3) . ?
C17 C18 1.35(4) . ?
C18 C19 1.40(3) . ?
C19 C20 1.38(3) . ?
C20 C21 1.34(3) . ?
C21 C22 1.53(3) . ?
C22 C23 1.35(3) . ?
C23 C24 1.41(3) . ?
C24 C25 1.48(3) . ?
C25 C26 1.38(3) . ?
C25 C30 1.38(3) . ?
C26 C27 1.38(3) . ?
C27 C28 1.35(3) . ?
C28 C29 1.36(3) . ?
C29 C30 1.38(3) . ?
O31 C37 1.22(3) . ?
O32 C39 1.25(2) . ?
C31 C32 1.39(4) . ?
C31 C36 1.43(3) . ?
C32 C33 1.35(4) . ?
C33 C34 1.35(4) . ?
C34 C35 1.40(3) . ?
C35 C36 1.35(3) . ?
C36 C37 1.50(3) . ?
C37 C38 1.42(3) . ?
C38 C39 1.40(3) . ?
C39 C40 1.51(3) . ?
C40 C41 1.37(3) . ?
C40 C45 1.37(3) . ?
C41 C42 1.33(4) . ?
C42 C43 1.32(4) . ?
C43 C44 1.41(4) . ?
C44 C45 1.40(3) . ?
O33 C52 1.24(2) . ?
O34 C54 1.26(2) . ?
C46 C51 1.33(3) . ?
C46 C47 1.38(3) . ?
C47 C48 1.35(3) . ?
C48 C49 1.37(3) . ?
C49 C50 1.36(3) . ?
C50 C51 1.38(3) . ?
C51 C52 1.53(3) . ?
C52 C53 1.39(3) . ?
C53 C54 1.43(3) . ?
C54 C55 1.48(3) . ?
C55 C56 1.35(3) . ?
C55 C60 1.39(3) . ?
C56 C57 1.39(3) . ?
C57 C58 1.36(4) . ?
C58 C59 1.36(4) . ?
C59 C60 1.40(3) . ?
O61 C67 1.26(2) . ?
O62 C69 1.26(2) . ?
C61 C66 1.38(3) . ?
C61 C62 1.40(3) . ?
C62 C63 1.35(3) . ?
C63 C64 1.37(4) . ?
C64 C65 1.38(3) . ?
C65 C66 1.36(3) . ?
C66 C67 1.49(3) . ?
C67 C68 1.40(3) . ?
C68 C69 1.40(3) . ?
C69 C70 1.46(3) . ?
C70 C71 1.34(3) . ?
C70 C75 1.36(3) . ?
C71 C72 1.39(3) . ?
C72 C73 1.34(4) . ?
C73 C74 1.36(4) . ?
C74 C75 1.43(3) . ?
O63 C82 1.269(19) . ?
O64 C84 1.26(2) . ?
C76 C77 1.38(3) . ?
C76 C81 1.39(2) . ?
C77 C78 1.39(3) . ?
C78 C79 1.35(3) . ?
C79 C80 1.36(3) . ?
C80 C81 1.39(2) . ?
C81 C82 1.48(2) . ?
C82 C83 1.41(2) . ?
C83 C84 1.38(2) . ?
C84 C85 1.50(2) . ?
C85 C90 1.37(3) . ?
C85 C86 1.39(3) . ?
C86 C87 1.37(3) . ?
C87 C88 1.36(3) . ?
C88 C89 1.38(3) . ?
C89 C90 1.40(3) . ?
O91 C97 1.29(2) . ?
O92 C99 1.31(2) . ?
C91 C96 1.39(3) . ?
C91 C92 1.40(3) . ?
C92 C93 1.36(3) . ?
C93 C94 1.36(3) . ?
C94 C95 1.35(3) . ?
C95 C96 1.38(3) . ?
C96 C97 1.51(3) . ?
C97 C98 1.37(3) . ?
C98 C99 1.33(2) . ?
C99 C100 1.49(3) . ?
C100 C105 1.35(3) . ?
C100 C101 1.37(3) . ?
C101 C102 1.39(3) . ?
C102 C103 1.34(4) . ?
C103 C104 1.31(3) . ?
C104 C105 1.38(3) . ?
O93 C112 1.29(2) . ?
O94 C114 1.27(2) . ?
C106 C111 1.39(3) . ?
C106 C107 1.41(3) . ?
C107 C108 1.30(4) . ?
C108 C109 1.36(5) . ?
C109 C110 1.38(4) . ?
C110 C111 1.35(3) . ?
C111 C112 1.46(3) . ?
C112 C113 1.38(3) . ?
C113 C114 1.39(3) . ?
C114 C115 1.50(3) . ?
C115 C120 1.32(3) . ?
C115 C116 1.37(3) . ?
C116 C117 1.38(3) . ?
C117 C118 1.31(3) . ?
C118 C119 1.38(3) . ?
C119 C120 1.38(3) . ?
O121 C127 1.31(2) . ?
O122 C129 1.28(2) . ?
C121 C122 1.37(4) . ?
C121 C126 1.38(3) . ?
C122 C123 1.34(4) . ?
C123 C124 1.38(3) . ?
C124 C125 1.37(3) . ?
C125 C126 1.37(3) . ?
C126 C127 1.50(3) . ?
C127 C128 1.37(3) . ?
C128 C129 1.38(3) . ?
C129 C130 1.48(3) . ?
C130 C135 1.33(4) . ?
C130 C131 1.44(3) . ?
C131 C132 1.36(4) . ?
C132 C133 1.35(5) . ?
C133 C134 1.39(5) . ?
C134 C135 1.33(4) . ?
O123 C142 1.27(2) . ?
O124 C144 1.30(2) . ?
C136 C137 1.36(3) . ?
C136 C141 1.39(3) . ?
C137 C138 1.35(3) . ?
C138 C139 1.40(3) . ?
C139 C140 1.36(3) . ?
C140 C141 1.36(3) . ?
C141 C142 1.50(3) . ?
C142 C143 1.38(3) . ?
C143 C144 1.35(3) . ?
C144 C145 1.51(3) . ?
C145 C150 1.37(3) . ?
C145 C146 1.40(3) . ?
C146 C147 1.37(3) . ?
C147 C148 1.31(3) . ?
C148 C149 1.36(4) . ?
C149 C150 1.36(4) . ?
O151 C157 1.27(2) . ?
O152 C159 1.25(2) . ?
C151 C156 1.36(3) . ?
C151 C152 1.41(3) . ?
C152 C153 1.35(4) . ?
C153 C154 1.36(4) . ?
C154 C155 1.37(3) . ?
C155 C156 1.39(3) . ?
C156 C157 1.50(2) . ?
C157 C158 1.39(3) . ?
C158 C159 1.38(2) . ?
C159 C160 1.49(3) . ?
C160 C165 1.35(3) . ?
C160 C161 1.37(4) . ?
C161 C162 1.38(4) . ?
C162 C163 1.39(4) . ?
C163 C164 1.33(3) . ?
C164 C165 1.36(3) . ?
O153 C172 1.25(2) . ?
O154 C174 1.30(2) . ?
C166 C167 1.36(3) . ?
C166 C171 1.40(3) . ?
C167 C168 1.37(3) . ?
C168 C169 1.37(3) . ?
C169 C170 1.36(3) . ?
C170 C171 1.38(3) . ?
C171 C172 1.50(3) . ?
C172 C173 1.38(2) . ?
C173 C174 1.39(3) . ?
C174 C175 1.44(3) . ?
C175 C176 1.37(3) . ?
C175 C180 1.41(3) . ?
C176 C177 1.37(3) . ?
C177 C178 1.34(3) . ?
C178 C179 1.36(3) . ?
C179 C180 1.37(3) . ?
C201 C203 1.16(18) 2_666 ?
C201 C202 1.54(14) . ?
C202 C203 1.16(12) . ?
C203 C201 1.16(18) 2_666 ?
N211 C211 1.27(10) . ?
N211 C215 1.41(11) . ?
C211 C212 1.27(10) . ?
C212 C213 1.31(12) . ?
C213 C214 1.23(18) . ?
C214 C215 1.21(17) . ?
O221 C221 1.49(15) . ?
O221 C224 1.58(10) . ?
C221 C222 1.54(16) . ?
C222 C223 1.34(11) . ?
C223 C224 1.44(9) . ?
